data_4037900
loop_
_publ_author_name
'Wagner, Philippe'
'Rominger, Frank'
'Oeser, Thomas'
'Mastalerz, Michael'

_publ_section_title
;
 Solvent Controlled Racemic Resolution of C3-Symmetric
 Trihydroxytribenzotriquinacenes.
;
_journal_name_full 'The Journal of organic chemistry'
_journal_paper_doi 10.1021/acs.joc.9b03410
_journal_year 2020
_chemical_formula_sum 'C35 H33 F9 O9 S3'
_chemical_formula_weight 864.79
_space_group_crystal_system triclinic
_space_group_IT_number 2
_space_group_name_Hall '-P 1'
_space_group_name_H-M_alt 'P -1'
_atom_sites_solution_hydrogens geom
_audit_creation_method SHELXL-2018/3
_cell_angle_alpha 85.833(4)
_cell_angle_beta 65.957(4)
_cell_angle_gamma 65.080(4)
_cell_formula_units_Z 4
_cell_length_a 16.4649(9)
_cell_length_b 16.4724(9)
_cell_length_c 16.8345(9)
_cell_measurement_reflns_used 12295
_cell_measurement_temperature 200(2)
_cell_measurement_theta_max 72.04
_cell_measurement_theta_min 2.92
_cell_volume 3754.3(4)
_computing_cell_refinement 'X-Area Recipe 1.33.0.0 (STOE, 2015)'
_computing_data_collection 'X-Area Pilatus3_SV 1.31.153.0 (STOE, 2018)'
_computing_data_reduction 'X-Area Integrate 1.74.2.0 (STOE, 2018)'
_computing_molecular_graphics 'Bruker SHELXTL'
_computing_publication_material 'Bruker SHELXTL'
_computing_structure_refinement 'SHELXL-2018/3 (Sheldrick, 2018)'
_computing_structure_solution 'SHELXT-2014 (Sheldrick 2014)'
_diffrn_ambient_temperature 200(2)
_diffrn_detector_area_resol_mean 5.81
_diffrn_measured_fraction_theta_full 0.979
_diffrn_measured_fraction_theta_max 0.979
_diffrn_measurement_device_type 'STOE Stadivari'
_diffrn_measurement_method 'rotation method, \w scans'
_diffrn_radiation_type CuK\a
_diffrn_radiation_wavelength 1.54178
_diffrn_reflns_av_R_equivalents 0.1087
_diffrn_reflns_av_unetI/netI 0.1075
_diffrn_reflns_Laue_measured_fraction_full 0.979
_diffrn_reflns_Laue_measured_fraction_max 0.979
_diffrn_reflns_limit_h_max 18
_diffrn_reflns_limit_h_min -19
_diffrn_reflns_limit_k_max 17
_diffrn_reflns_limit_k_min -19
_diffrn_reflns_limit_l_max 19
_diffrn_reflns_limit_l_min -15
_diffrn_reflns_number 32295
_diffrn_reflns_point_group_measured_fraction_full 0.979
_diffrn_reflns_point_group_measured_fraction_max 0.979
_diffrn_reflns_theta_full 63.686
_diffrn_reflns_theta_max 63.686
_diffrn_reflns_theta_min 2.895
_diffrn_source 'Genix3D Cu HF'
_exptl_absorpt_coefficient_mu 2.695
_exptl_absorpt_correction_T_max 1.942
_exptl_absorpt_correction_T_min 0.521
_exptl_absorpt_correction_type multi-scan
_exptl_absorpt_process_details 'STOE X-AREA LANA'
_exptl_crystal_colour colourless
_exptl_crystal_density_diffrn 1.530
_exptl_crystal_description brick
_exptl_crystal_F_000 1776
_exptl_crystal_size_max 0.081
_exptl_crystal_size_mid 0.048
_exptl_crystal_size_min 0.020
_refine_diff_density_max 0.620
_refine_diff_density_min -0.380
_refine_diff_density_rms 0.067
_refine_ls_extinction_method none
_refine_ls_goodness_of_fit_ref 1.030
_refine_ls_hydrogen_treatment constr
_refine_ls_matrix_type full
_refine_ls_number_parameters 1265
_refine_ls_number_reflns 12118
_refine_ls_number_restraints 3595
_refine_ls_restrained_S_all 0.974
_refine_ls_R_factor_all 0.1671
_refine_ls_R_factor_gt 0.0758
_refine_ls_shift/su_max 0.000
_refine_ls_shift/su_mean 0.000
_refine_ls_structure_factor_coef Fsqd
_refine_ls_weighting_details 'w=1/[\s^2^(Fo^2^)+(0.0738P)^2^+6.8051P] where P=(Fo^2^+2Fc^2^)/3'
_refine_ls_weighting_scheme calc
_refine_ls_wR_factor_gt 0.1635
_refine_ls_wR_factor_ref 0.2061
_reflns_Friedel_coverage 0.000
_reflns_number_gt 6137
_reflns_number_total 12118
_reflns_threshold_expression 'I > 2\s(I)'
_cod_data_source_file jo9b03410_si_002.cif
_cod_data_source_block phw21
_cod_database_code 4037900
_shelx_shelxl_version_number 2018/3
_shelx_space_group_comment
; 
The symmetry employed for this shelxl refinement is uniquely defined 
by the following loop, which should always be used as a source of 
symmetry information in preference to the above space-group names. 
They are only intended as comments. 
;
_shelx_estimated_absorpt_t_min 0.811
_shelx_estimated_absorpt_t_max 0.948
_exptl_absorpt_special_details 'X-Area LANA 1.70.0.0 (STOE, 2017)'

loop_
_space_group_symop_operation_xyz
'x, y, z'
'-x, -y, -z'

loop_
_atom_site_label
_atom_site_type_symbol
_atom_site_fract_x
_atom_site_fract_y
_atom_site_fract_z
_atom_site_U_iso_or_equiv
_atom_site_adp_type
_atom_site_occupancy
_atom_site_site_symmetry_order
_atom_site_calc_flag
_atom_site_refinement_flags_posn
_atom_site_refinement_flags_adp
_atom_site_refinement_flags_occupancy
_atom_site_disorder_assembly
_atom_site_disorder_group
C1_1 C 0.0778(4) 0.3268(4) 0.0548(3) 0.0316(12) Uani 1 1 d D . . . .
C2_1 C -0.0032(4) 0.2509(4) 0.1792(3) 0.0334(13) Uani 1 1 d D . . . .
C3_1 C -0.0375(4) 0.4148(3) 0.2064(3) 0.0329(12) Uani 1 1 d D . . . .
C4_1 C -0.0221(4) 0.3430(3) 0.1367(3) 0.0324(12) Uani 1 1 d D . . . .
C5_1 C -0.1095(5) 0.3765(5) 0.1100(4) 0.0487(17) Uani 1 1 d D . . . .
H5A_1 H -0.171033 0.391664 0.162557 0.073 Uiso 1 1 calc R U . . .
H5B_1 H -0.099921 0.328999 0.070824 0.073 Uiso 1 1 calc R U . . .
H5C_1 H -0.112750 0.430216 0.079788 0.073 Uiso 1 1 calc R U . . .
C11_1 C 0.1503(4) 0.2326(3) 0.0589(3) 0.0329(12) Uani 1 1 d D . . . .
C12_1 C 0.1041(4) 0.1898(4) 0.1227(3) 0.0313(12) Uani 1 1 d D . . . .
C13_1 C 0.1578(4) 0.1014(4) 0.1324(4) 0.0341(13) Uani 1 1 d D . . . .
H13_1 H 0.127114 0.070497 0.175381 0.041 Uiso 1 1 calc R U . . .
C14_1 C 0.2559(4) 0.0602(4) 0.0785(4) 0.0363(13) Uani 1 1 d D . . . .
C15_1 C 0.3050(4) 0.1016(4) 0.0152(4) 0.0420(14) Uani 1 1 d D . . . .
H15_1 H 0.373740 0.071153 -0.020078 0.050 Uiso 1 1 calc R U . . .
C16_1 C 0.2506(4) 0.1884(4) 0.0053(3) 0.0377(14) Uani 1 1 d D . . . .
H16_1 H 0.281486 0.218528 -0.038495 0.045 Uiso 1 1 calc R U . . .
S1_1 S 0.38054(13) -0.06013(11) 0.13340(11) 0.0481(4) Uani 1 1 d D . . . .
O11_1 O 0.3097(3) -0.0325(3) 0.0867(3) 0.0448(11) Uani 1 1 d D . . . .
O12_1 O 0.4206(4) 0.0006(4) 0.1271(3) 0.0722(15) Uani 1 1 d D . . . .
O13_1 O 0.4410(5) -0.1522(3) 0.1089(4) 0.103(2) Uani 1 1 d D . . . .
C18_1 C 0.2957(6) -0.0468(6) 0.2474(5) 0.080(2) Uani 1 1 d D . . . .
F11_1 F 0.3464(4) -0.0808(4) 0.2948(3) 0.112(2) Uani 1 1 d D . . . .
F12_1 F 0.2383(5) -0.0828(6) 0.2585(4) 0.148(3) Uani 1 1 d D . . . .
F13_1 F 0.2403(4) 0.0415(4) 0.2748(3) 0.120(2) Uani 1 1 d D . . . .
C21_1 C -0.0093(4) 0.2741(4) 0.2687(3) 0.0356(13) Uani 1 1 d D . . . .
C22_1 C -0.0236(4) 0.3616(4) 0.2808(3) 0.0342(13) Uani 1 1 d D . . . .
C23_1 C -0.0251(5) 0.3930(4) 0.3567(4) 0.0400(14) Uani 1 1 d D . . . .
H23_1 H -0.034875 0.453166 0.366490 0.048 Uiso 1 1 calc R U . . .
C24_1 C -0.0121(5) 0.3334(4) 0.4161(4) 0.0442(15) Uani 1 1 d D . . . .
C25_1 C 0.0020(5) 0.2454(4) 0.4060(4) 0.0484(16) Uani 1 1 d D . . . .
H25_1 H 0.011632 0.206268 0.448963 0.058 Uiso 1 1 calc R U . . .
C26_1 C 0.0015(5) 0.2160(4) 0.3317(4) 0.0461(16) Uani 1 1 d D . . . .
H26_1 H 0.008453 0.156594 0.323509 0.055 Uiso 1 1 calc R U . . .
S2_1 S -0.0870(2) 0.3749(3) 0.5889(2) 0.0590(11) Uani 0.665(6) 1 d D . P A 1
O21_1 O -0.0089(7) 0.3642(9) 0.4929(5) 0.049(3) Uani 0.665(6) 1 d D U P A 1
O22_1 O -0.0397(7) 0.3690(7) 0.6440(5) 0.086(3) Uani 0.665(6) 1 d D . P A 1
O23_1 O -0.1415(10) 0.3276(9) 0.5933(10) 0.070(3) Uani 0.665(6) 1 d D . P A 1
C28_1 C -0.1700(8) 0.4948(6) 0.6016(8) 0.075(3) Uani 0.665(6) 1 d D . P A 1
F21_1 F -0.2496(6) 0.5143(6) 0.6728(5) 0.113(3) Uani 0.665(6) 1 d D . P A 1
F22_1 F -0.1963(7) 0.5144(7) 0.5358(7) 0.090(3) Uani 0.665(6) 1 d D . P A 1
F23_1 F -0.1288(7) 0.5455(5) 0.6046(6) 0.102(3) Uani 0.665(6) 1 d D . P A 1
C31_1 C 0.0460(4) 0.4423(4) 0.1581(3) 0.0339(13) Uani 1 1 d D . . . .
C32_1 C 0.1066(4) 0.3973(3) 0.0746(3) 0.0315(12) Uani 1 1 d D . . . .
C33_1 C 0.1844(4) 0.4169(4) 0.0211(4) 0.0350(13) Uani 1 1 d D . . . .
H33_1 H 0.225096 0.388249 -0.037311 0.042 Uiso 1 1 calc R U . . .
C34_1 C 0.2008(4) 0.4786(4) 0.0549(4) 0.0369(13) Uani 1 1 d D . . . .
C35_1 C 0.1427(4) 0.5234(4) 0.1383(4) 0.0416(15) Uani 1 1 d D . . . .
H35_1 H 0.155967 0.566271 0.159364 0.050 Uiso 1 1 calc R U . . .
C36_1 C 0.0647(4) 0.5043(4) 0.1905(4) 0.0390(14) Uani 1 1 d D . . . .
H36_1 H 0.023809 0.533761 0.248597 0.047 Uiso 1 1 calc R U . . .
S3_1 S 0.37129(12) 0.48092(12) 0.01269(11) 0.0482(4) Uani 1 1 d D . . . .
O31_1 O 0.2768(3) 0.5029(3) -0.0025(3) 0.0446(10) Uani 1 1 d D . . . .
O32_1 O 0.3529(4) 0.4773(4) 0.1021(3) 0.0653(14) Uani 1 1 d D . . . .
O33_1 O 0.4156(4) 0.5341(3) -0.0394(3) 0.0650(14) Uani 1 1 d D . . . .
C38_1 C 0.4470(5) 0.3664(5) -0.0402(5) 0.0644(19) Uani 1 1 d D . . . .
F31_1 F 0.5323(3) 0.3355(3) -0.0377(4) 0.1032(17) Uani 1 1 d D . . . .
F32_1 F 0.4589(4) 0.3619(4) -0.1210(3) 0.1120(19) Uani 1 1 d D . . . .
F33_1 F 0.4040(3) 0.3143(3) -0.0009(4) 0.0935(16) Uani 1 1 d D . . . .
C41_1 C 0.0801(5) 0.3303(4) -0.0385(3) 0.0395(14) Uani 1 1 d D . . . .
H41A_1 H 0.024390 0.386661 -0.037853 0.047 Uiso 1 1 calc R U . . .
H41B_1 H 0.141551 0.334232 -0.079168 0.047 Uiso 1 1 calc R U . . .
C42_1 C 0.0748(6) 0.2523(5) -0.0761(4) 0.0558(19) Uani 1 1 d D . . . .
H42A_1 H 0.124246 0.194754 -0.069595 0.067 Uiso 1 1 calc R U . . .
H42B_1 H 0.008882 0.253787 -0.041932 0.067 Uiso 1 1 calc R U . . .
C43_1 C 0.0929(6) 0.2550(5) -0.1709(4) 0.0579(19) Uani 1 1 d D . . . .
H43A_1 H 0.090177 0.202657 -0.191993 0.087 Uiso 1 1 calc R U . . .
H43B_1 H 0.158104 0.253495 -0.205211 0.087 Uiso 1 1 calc R U . . .
H43C_1 H 0.042393 0.310461 -0.177545 0.087 Uiso 1 1 calc R U . . .
C44_1 C -0.0704(4) 0.2036(4) 0.1867(4) 0.0403(14) Uani 1 1 d D . . . .
H44A_1 H -0.075372 0.203402 0.130077 0.048 Uiso 1 1 calc R U . . .
H44B_1 H -0.037064 0.139942 0.195425 0.048 Uiso 1 1 calc R U . . .
C45_1 C -0.1742(5) 0.2444(5) 0.2591(5) 0.060(2) Uani 1 1 d D . . . .
H45A_1 H -0.170522 0.240515 0.316640 0.073 Uiso 1 1 calc R U . . .
H45B_1 H -0.207455 0.309006 0.253121 0.073 Uiso 1 1 calc R U . . .
C46_1 C -0.2339(5) 0.1976(6) 0.2565(5) 0.071(2) Uani 1 1 d D . . . .
H46A_1 H -0.299714 0.225238 0.304705 0.106 Uiso 1 1 calc R U . . .
H46B_1 H -0.201369 0.133666 0.262688 0.106 Uiso 1 1 calc R U . . .
H46C_1 H -0.239775 0.203208 0.200543 0.106 Uiso 1 1 calc R U . . .
C47_1 C -0.1353(4) 0.5022(4) 0.2402(4) 0.0440(15) Uani 1 1 d D . . . .
H47A_1 H -0.123933 0.547966 0.263692 0.053 Uiso 1 1 calc R U . . .
H47B_1 H -0.149709 0.524944 0.189152 0.053 Uiso 1 1 calc R U . . .
C48_1 C -0.2264(4) 0.4971(4) 0.3095(4) 0.0562(18) Uani 1 1 d D . . . .
H48A_1 H -0.236027 0.448399 0.289072 0.067 Uiso 1 1 calc R U . . .
H48B_1 H -0.216077 0.481192 0.363604 0.067 Uiso 1 1 calc R U . . .
C49_1 C -0.3174(5) 0.5832(5) 0.3307(6) 0.076(2) Uani 1 1 d D . . . .
H49A_1 H -0.374293 0.574862 0.373617 0.114 Uiso 1 1 calc R U . . .
H49B_1 H -0.327235 0.600284 0.277178 0.114 Uiso 1 1 calc R U . . .
H49C_1 H -0.310414 0.630816 0.355128 0.114 Uiso 1 1 calc R U . . .
S2B_1 S -0.0863(6) 0.4330(6) 0.5624(4) 0.066(2) Uani 0.335(6) 1 d D . P A 2
O21B_1 O 0.0024(13) 0.3584(15) 0.4879(10) 0.056(7) Uani 0.335(6) 1 d D U P A 2
O22B_1 O -0.1594(16) 0.4847(17) 0.5345(16) 0.120(10) Uani 0.335(6) 1 d D . P A 2
O23B_1 O -0.0443(17) 0.4695(16) 0.5995(10) 0.111(8) Uani 0.335(6) 1 d D . P A 2
C28B_1 C -0.1329(13) 0.3655(11) 0.6430(10) 0.091(6) Uani 0.335(6) 1 d D . P A 2
F21B_1 F -0.0669(14) 0.3200(12) 0.6731(11) 0.121(6) Uani 0.335(6) 1 d D . P A 2
F22B_1 F -0.2131(12) 0.4185(14) 0.7082(8) 0.132(7) Uani 0.335(6) 1 d D . P A 2
F23B_1 F -0.148(2) 0.3087(19) 0.6073(17) 0.111(10) Uani 0.335(6) 1 d D . P A 2
C1_2 C 0.5833(4) 0.0529(4) 0.3104(3) 0.0352(13) Uani 1 1 d D . . . .
C2_2 C 0.5048(4) 0.1823(4) 0.2344(4) 0.0406(14) Uani 1 1 d D . . . .
C3_2 C 0.4614(4) 0.2075(4) 0.3970(3) 0.0402(14) Uani 1 1 d D . . . .
C4_2 C 0.4816(4) 0.1372(4) 0.3228(3) 0.0388(13) Uani 1 1 d D . . . .
C5_2 C 0.3989(5) 0.1080(5) 0.3440(5) 0.062(2) Uani 1 1 d D . . . .
H5A_2 H 0.336426 0.161491 0.357867 0.093 Uiso 1 1 calc R U . . .
H5B_2 H 0.393974 0.073740 0.394539 0.093 Uiso 1 1 calc R U . . .
H5C_2 H 0.413497 0.070096 0.293351 0.093 Uiso 1 1 calc R U . . .
C11_2 C 0.6564(4) 0.0565(4) 0.2207(3) 0.0357(13) Uani 1 1 d D . . . .
C12_2 C 0.6120(4) 0.1212(4) 0.1764(3) 0.0339(13) Uani 1 1 d D . . . .
C13_2 C 0.6663(4) 0.1299(4) 0.0911(4) 0.0368(13) Uani 1 1 d D . . . .
H13_2 H 0.636525 0.174108 0.059798 0.044 Uiso 1 1 calc R U . . .
C14_2 C 0.7642(4) 0.0728(4) 0.0536(3) 0.0365(13) Uani 1 1 d D . . . .
C15_2 C 0.8121(4) 0.0081(4) 0.0953(4) 0.0383(14) Uani 1 1 d D . . . .
H15_2 H 0.880717 -0.029356 0.066726 0.046 Uiso 1 1 calc R U . . .
C16_2 C 0.7569(4) -0.0007(4) 0.1805(4) 0.0381(14) Uani 1 1 d D . . . .
H16_2 H 0.787265 -0.045180 0.211303 0.046 Uiso 1 1 calc R U . . .
S1_2 S 0.8880(7) 0.1241(6) -0.0626(6) 0.042(4) Uani 0.439(17) 1 d D . P B 1
O11_2 O 0.8174(13) 0.0779(13) -0.0371(7) 0.037(5) Uani 0.439(17) 1 d D U P B 1
O12_2 O 0.9469(14) 0.0956(15) -0.1521(8) 0.073(6) Uani 0.439(17) 1 d D . P B 1
O13_2 O 0.9240(9) 0.1192(9) 0.0002(9) 0.039(4) Uani 0.439(17) 1 d D . P B 1
C18_2 C 0.8028(9) 0.2413(8) -0.0524(12) 0.067(5) Uani 0.439(17) 1 d D . P B 1
F11_2 F 0.8511(10) 0.2896(9) -0.0859(13) 0.091(5) Uani 0.439(17) 1 d D . P B 1
F12_2 F 0.7476(9) 0.2707(7) 0.0301(11) 0.094(6) Uani 0.439(17) 1 d D . P B 1
F13_2 F 0.7490(14) 0.2481(17) -0.0954(17) 0.132(10) Uani 0.439(17) 1 d D . P B 1
C21_2 C 0.5003(4) 0.2717(4) 0.2600(4) 0.0387(13) Uani 1 1 d D . . . .
C22_2 C 0.4803(4) 0.2825(4) 0.3476(4) 0.0394(14) Uani 1 1 d D . . . .
C23_2 C 0.4789(4) 0.3581(4) 0.3822(4) 0.0397(14) Uani 1 1 d D . . . .
H23_2 H 0.466497 0.366237 0.442068 0.048 Uiso 1 1 calc R U . . .
C24_2 C 0.4961(5) 0.4196(4) 0.3270(4) 0.0428(15) Uani 1 1 d D . . . .
C25_2 C 0.5152(5) 0.4106(4) 0.2399(4) 0.0525(17) Uani 1 1 d D . . . .
H25_2 H 0.526417 0.455192 0.203706 0.063 Uiso 1 1 calc R U . . .
C26_2 C 0.5177(5) 0.3355(4) 0.2066(4) 0.0506(17) Uani 1 1 d D . . . .
H26_2 H 0.531530 0.327394 0.146385 0.061 Uiso 1 1 calc R U . . .
S2_2 S 0.40850(16) 0.57268(14) 0.42744(15) 0.0524(7) Uani 0.886(5) 1 d D . P C 1
O21_2 O 0.5027(4) 0.4940(3) 0.3599(4) 0.0499(17) Uani 0.886(5) 1 d D U P C 1
O22_2 O 0.3301(6) 0.5494(6) 0.4665(5) 0.074(2) Uani 0.886(5) 1 d D . P C 1
O23_2 O 0.4418(5) 0.6103(4) 0.4732(4) 0.0680(18) Uani 0.886(5) 1 d D . P C 1
C28_2 C 0.3780(6) 0.6548(6) 0.3531(5) 0.062(2) Uani 0.886(5) 1 d D . P C 1
F21_2 F 0.2989(4) 0.7271(3) 0.3970(4) 0.0886(18) Uani 0.886(5) 1 d D . P C 1
F22_2 F 0.4503(5) 0.6781(4) 0.3116(4) 0.090(2) Uani 0.886(5) 1 d D . P C 1
F23_2 F 0.3642(6) 0.6202(5) 0.2939(4) 0.080(2) Uani 0.886(5) 1 d D . P C 1
C31_2 C 0.5399(4) 0.1572(4) 0.4307(3) 0.0381(13) Uani 1 1 d D . . . .
C32_2 C 0.6063(4) 0.0737(4) 0.3830(3) 0.0353(13) Uani 1 1 d D . . . .
C33_2 C 0.6842(5) 0.0188(4) 0.4039(4) 0.0436(15) Uani 1 1 d D . . . .
H33_2 H 0.729241 -0.039603 0.373125 0.052 Uiso 1 1 calc R U . . .
C34_2 C 0.6941(5) 0.0519(4) 0.4711(4) 0.0454(15) Uani 1 1 d D . . . .
C35_2 C 0.6279(5) 0.1347(4) 0.5196(4) 0.0531(17) Uani 1 1 d D . . . .
H35_2 H 0.635703 0.154623 0.566409 0.064 Uiso 1 1 calc R U . . .
C36_2 C 0.5496(5) 0.1884(4) 0.4989(4) 0.0476(16) Uani 1 1 d D . . . .
H36_2 H 0.503231 0.245908 0.531236 0.057 Uiso 1 1 calc R U . . .
S3_2 S 0.86263(15) 0.01288(14) 0.47740(12) 0.0626(5) Uani 1 1 d D . . . .
O31_2 O 0.7719(3) -0.0065(3) 0.4948(3) 0.0536(12) Uani 1 1 d D . . . .
O32_2 O 0.8426(5) 0.1033(4) 0.4675(5) 0.097(2) Uani 1 1 d D . . . .
O33_2 O 0.9034(5) -0.0333(5) 0.5351(4) 0.097(2) Uani 1 1 d D . . . .
C38_2 C 0.9461(6) -0.0496(7) 0.3721(5) 0.099(3) Uani 1 1 d D . . . .
F31_2 F 1.0275(4) -0.0407(5) 0.3436(4) 0.137(2) Uani 1 1 d D . . . .
F32_2 F 0.9599(6) -0.1316(5) 0.3710(6) 0.187(4) Uani 1 1 d D . . . .
F33_2 F 0.9050(4) -0.0176(7) 0.3163(3) 0.186(4) Uani 1 1 d D . . . .
C41_2 C 0.5869(5) -0.0438(4) 0.3137(4) 0.0417(15) Uani 1 1 d D . . . .
H41A_2 H 0.646413 -0.085016 0.322116 0.050 Uiso 1 1 calc R U . . .
H41B_2 H 0.529043 -0.041839 0.366143 0.050 Uiso 1 1 calc R U . . .
C42_2 C 0.5881(5) -0.0849(4) 0.2349(4) 0.0492(17) Uani 1 1 d D . . . .
H42A_2 H 0.527280 -0.046214 0.227220 0.059 Uiso 1 1 calc R U . . .
H42B_2 H 0.645011 -0.086766 0.181550 0.059 Uiso 1 1 calc R U . . .
C43_2 C 0.5948(6) -0.1794(4) 0.2456(5) 0.0573(19) Uani 1 1 d D . . . .
H43A_2 H 0.592384 -0.202562 0.194973 0.086 Uiso 1 1 calc R U . . .
H43B_2 H 0.539485 -0.177974 0.299180 0.086 Uiso 1 1 calc R U . . .
H43C_2 H 0.656967 -0.218759 0.249409 0.086 Uiso 1 1 calc R U . . .
C44_2 C 0.4373(4) 0.1970(4) 0.1860(4) 0.0498(17) Uani 1 1 d D . . . .
H44A_2 H 0.470708 0.207695 0.125161 0.060 Uiso 1 1 calc R U . . .
H44B_2 H 0.429760 0.140861 0.183067 0.060 Uiso 1 1 calc R U . . .
C45_2 C 0.3348(4) 0.2751(5) 0.2283(5) 0.059(2) Uani 1 1 d D . . . .
H45A_2 H 0.310122 0.277206 0.292867 0.071 Uiso 1 1 calc R U . . .
H45B_2 H 0.339397 0.332553 0.212262 0.071 Uiso 1 1 calc R U . . .
C46_2 C 0.2623(5) 0.2663(6) 0.2000(5) 0.068(2) Uani 1 1 d D . . . .
H46A_2 H 0.199032 0.319621 0.225218 0.102 Uiso 1 1 calc R U . . .
H46B_2 H 0.252974 0.212274 0.220450 0.102 Uiso 1 1 calc R U . . .
H46C_2 H 0.288014 0.261121 0.135920 0.102 Uiso 1 1 calc R U . . .
C47_2 C 0.3519(6) 0.2565(7) 0.4645(6) 0.046(3) Uani 0.730(11) 1 d D U P D 1
H47A_2 H 0.341893 0.313708 0.490702 0.055 Uiso 0.730(11) 1 calc R U P D 1
H47B_2 H 0.309164 0.272020 0.432768 0.055 Uiso 0.730(11) 1 calc R U P D 1
C48_2 C 0.3187(6) 0.2027(6) 0.5381(5) 0.052(3) Uani 0.730(11) 1 d D U P D 1
H48A_2 H 0.341951 0.140175 0.513381 0.063 Uiso 0.730(11) 1 calc R U P D 1
H48B_2 H 0.348416 0.200144 0.579411 0.063 Uiso 0.730(11) 1 calc R U P D 1
C49_2 C 0.2086(8) 0.2447(10) 0.5864(8) 0.080(4) Uani 0.730(11) 1 d D U P D 1
H49A_2 H 0.189510 0.214748 0.638784 0.120 Uiso 0.730(11) 1 calc R U P D 1
H49B_2 H 0.179533 0.237890 0.548267 0.120 Uiso 0.730(11) 1 calc R U P D 1
H49C_2 H 0.184756 0.308920 0.603841 0.120 Uiso 0.730(11) 1 calc R U P D 1
C47B_2 C 0.3699(10) 0.2304(16) 0.4874(11) 0.035(6) Uani 0.270(11) 1 d D U P D 2
H47C_2 H 0.362785 0.174141 0.504639 0.042 Uiso 0.270(11) 1 calc R U P D 2
H47D_2 H 0.383074 0.252148 0.532098 0.042 Uiso 0.270(11) 1 calc R U P D 2
C48B_2 C 0.2739(12) 0.2998(15) 0.4885(13) 0.050(6) Uani 0.270(11) 1 d D U P D 2
H48C_2 H 0.263385 0.281986 0.439820 0.060 Uiso 0.270(11) 1 calc R U P D 2
H48D_2 H 0.277038 0.358623 0.479155 0.060 Uiso 0.270(11) 1 calc R U P D 2
C49B_2 C 0.1883(15) 0.310(2) 0.5740(17) 0.064(9) Uani 0.270(11) 1 d D U P D 2
H49D_2 H 0.127357 0.356650 0.573245 0.096 Uiso 0.270(11) 1 calc R U P D 2
H49E_2 H 0.198918 0.326523 0.622394 0.096 Uiso 0.270(11) 1 calc R U P D 2
H49F_2 H 0.182980 0.252320 0.582025 0.096 Uiso 0.270(11) 1 calc R U P D 2
S1B_2 S 0.8874(7) 0.1284(7) -0.0665(7) 0.068(4) Uani 0.561(17) 1 d D . P B 2
O11B_2 O 0.8224(12) 0.0762(12) -0.0365(6) 0.056(5) Uani 0.561(17) 1 d D U P B 2
O12B_2 O 0.9750(12) 0.0765(14) -0.1381(11) 0.118(8) Uani 0.561(17) 1 d D . P B 2
O13B_2 O 0.890(2) 0.1660(18) 0.0044(10) 0.177(11) Uani 0.561(17) 1 d D . P B 2
C18B_2 C 0.8169(10) 0.2205(10) -0.1113(12) 0.096(5) Uani 0.561(17) 1 d D . P B 2
F11B_2 F 0.8660(12) 0.2682(10) -0.1449(13) 0.136(6) Uani 0.561(17) 1 d D . P B 2
F12B_2 F 0.7321(11) 0.2667(11) -0.0467(18) 0.185(12) Uani 0.561(17) 1 d D . P B 2
F13B_2 F 0.8082(16) 0.1869(13) -0.1726(14) 0.166(8) Uani 0.561(17) 1 d D . P B 2
S2B_2 S 0.4181(12) 0.5993(10) 0.3665(11) 0.054(6) Uani 0.114(5) 1 d D . P C 2
O21B_2 O 0.495(2) 0.4996(10) 0.358(2) 0.048(10) Uani 0.114(5) 1 d D U P C 2
O22B_2 O 0.463(3) 0.658(2) 0.352(3) 0.071(14) Uani 0.114(5) 1 d D . P C 2
O23B_2 O 0.362(3) 0.601(3) 0.321(3) 0.064(17) Uani 0.114(5) 1 d D . P C 2
C28B_2 C 0.3391(19) 0.6152(19) 0.4825(13) 0.060(10) Uani 0.114(5) 1 d D . P C 2
F21B_2 F 0.308(4) 0.552(3) 0.499(3) 0.085(15) Uani 0.114(5) 1 d D . P C 2
F22B_2 F 0.391(3) 0.606(3) 0.526(2) 0.103(15) Uani 0.114(5) 1 d D . P C 2
F23B_2 F 0.265(2) 0.694(2) 0.503(2) 0.104(14) Uani 0.114(5) 1 d D . P C 2

loop_
_atom_site_aniso_label
_atom_site_aniso_U_11
_atom_site_aniso_U_22
_atom_site_aniso_U_33
_atom_site_aniso_U_23
_atom_site_aniso_U_13
_atom_site_aniso_U_12
C1_1 0.031(3) 0.036(3) 0.033(3) 0.005(2) -0.016(2) -0.017(3)
C2_1 0.033(3) 0.035(3) 0.035(3) -0.001(2) -0.013(2) -0.017(3)
C3_1 0.029(3) 0.030(3) 0.039(3) 0.002(2) -0.015(2) -0.010(3)
C4_1 0.030(3) 0.036(3) 0.038(3) 0.005(2) -0.019(2) -0.016(3)
C5_1 0.044(4) 0.061(5) 0.054(4) 0.011(3) -0.031(3) -0.025(4)
C11_1 0.036(3) 0.031(3) 0.036(3) 0.001(2) -0.017(2) -0.016(3)
C12_1 0.034(3) 0.036(3) 0.032(3) 0.001(2) -0.018(2) -0.017(2)
C13_1 0.044(3) 0.032(3) 0.039(3) 0.006(3) -0.026(3) -0.019(3)
C14_1 0.043(3) 0.028(3) 0.046(3) -0.002(3) -0.027(3) -0.012(3)
C15_1 0.035(3) 0.037(3) 0.043(3) -0.005(3) -0.015(3) -0.006(3)
C16_1 0.033(3) 0.046(4) 0.027(3) 0.002(3) -0.007(3) -0.015(3)
S1_1 0.0479(10) 0.0395(10) 0.0609(10) 0.0038(8) -0.0338(9) -0.0116(9)
O11_1 0.053(3) 0.030(2) 0.060(3) 0.0001(19) -0.039(2) -0.010(2)
O12_1 0.084(4) 0.080(4) 0.098(4) 0.030(3) -0.067(3) -0.051(3)
O13_1 0.104(5) 0.045(3) 0.140(5) -0.017(3) -0.084(4) 0.021(3)
C18_1 0.073(6) 0.104(6) 0.080(5) 0.035(5) -0.048(5) -0.041(5)
F11_1 0.107(4) 0.159(5) 0.084(3) 0.060(4) -0.066(3) -0.051(4)
F12_1 0.159(6) 0.264(8) 0.121(5) 0.096(5) -0.081(4) -0.170(6)
F13_1 0.096(4) 0.140(5) 0.069(3) 0.002(3) -0.031(3) -0.004(4)
C21_1 0.036(3) 0.037(3) 0.037(3) 0.002(2) -0.016(3) -0.018(3)
C22_1 0.028(3) 0.033(3) 0.040(3) -0.001(2) -0.015(3) -0.011(3)
C23_1 0.046(4) 0.035(3) 0.046(3) 0.003(3) -0.020(3) -0.022(3)
C24_1 0.049(4) 0.053(4) 0.038(3) 0.002(3) -0.019(3) -0.027(3)
C25_1 0.061(5) 0.046(4) 0.039(3) 0.010(3) -0.023(3) -0.022(4)
C26_1 0.062(5) 0.036(4) 0.041(3) 0.005(3) -0.021(3) -0.023(3)
S2_1 0.068(2) 0.063(2) 0.0440(18) -0.0042(16) -0.0192(16) -0.0281(18)
O21_1 0.050(6) 0.065(8) 0.042(5) 0.004(5) -0.020(5) -0.032(6)
O22_1 0.091(7) 0.110(8) 0.055(5) -0.011(5) -0.035(5) -0.036(6)
O23_1 0.083(8) 0.063(6) 0.059(7) -0.009(5) -0.011(6) -0.041(6)
C28_1 0.074(8) 0.053(7) 0.085(8) -0.017(6) -0.016(5) -0.030(7)
F21_1 0.099(6) 0.083(6) 0.099(5) -0.033(5) 0.013(4) -0.035(5)
F22_1 0.076(6) 0.065(6) 0.117(7) -0.009(5) -0.042(5) -0.016(5)
F23_1 0.101(6) 0.072(5) 0.147(7) -0.008(5) -0.048(6) -0.049(5)
C31_1 0.031(3) 0.033(3) 0.038(3) 0.006(2) -0.018(2) -0.011(3)
C32_1 0.030(3) 0.026(3) 0.038(3) 0.006(2) -0.018(2) -0.009(3)
C33_1 0.036(3) 0.034(3) 0.038(3) 0.007(3) -0.018(3) -0.015(3)
C34_1 0.039(3) 0.034(3) 0.043(3) 0.010(3) -0.021(3) -0.018(3)
C35_1 0.050(4) 0.037(4) 0.049(3) 0.006(3) -0.023(3) -0.026(3)
C36_1 0.043(4) 0.031(3) 0.045(3) 0.002(3) -0.018(3) -0.016(3)
S3_1 0.0463(10) 0.0479(11) 0.0566(10) 0.0083(8) -0.0215(8) -0.0258(9)
O31_1 0.049(3) 0.048(3) 0.050(2) 0.019(2) -0.025(2) -0.032(2)
O32_1 0.068(3) 0.084(4) 0.058(3) 0.014(3) -0.035(3) -0.038(3)
O33_1 0.065(3) 0.066(3) 0.086(3) 0.026(3) -0.032(3) -0.049(3)
C38_1 0.046(4) 0.065(5) 0.076(4) -0.001(4) -0.015(4) -0.027(4)
F31_1 0.050(3) 0.082(4) 0.163(5) -0.019(3) -0.039(3) -0.016(3)
F32_1 0.134(5) 0.091(4) 0.070(3) -0.016(3) -0.023(3) -0.027(4)
F33_1 0.071(3) 0.053(3) 0.142(4) 0.004(3) -0.026(3) -0.030(3)
C41_1 0.046(4) 0.044(4) 0.037(3) 0.011(3) -0.025(3) -0.020(3)
C42_1 0.082(5) 0.066(5) 0.046(4) 0.011(3) -0.037(4) -0.046(4)
C43_1 0.072(5) 0.056(5) 0.048(4) 0.002(3) -0.034(4) -0.019(4)
C44_1 0.036(3) 0.036(4) 0.052(4) 0.002(3) -0.018(3) -0.019(3)
C45_1 0.042(4) 0.055(5) 0.079(5) -0.008(4) -0.008(3) -0.030(4)
C46_1 0.048(5) 0.084(6) 0.085(5) 0.001(5) -0.015(4) -0.044(5)
C47_1 0.037(3) 0.031(3) 0.056(4) -0.001(3) -0.021(3) -0.006(3)
C48_1 0.041(4) 0.045(4) 0.062(4) -0.003(3) -0.010(3) -0.010(3)
C49_1 0.045(4) 0.063(5) 0.088(6) -0.007(4) -0.012(4) -0.007(4)
S2B_1 0.109(6) 0.086(6) 0.038(3) 0.008(4) -0.034(4) -0.069(5)
O21B_1 0.070(14) 0.080(16) 0.043(8) 0.015(10) -0.031(9) -0.050(12)
O22B_1 0.133(19) 0.11(2) 0.062(13) -0.025(11) -0.046(14) 0.004(15)
O23B_1 0.19(2) 0.17(2) 0.058(10) 0.014(11) -0.050(13) -0.16(2)
C28B_1 0.126(16) 0.126(17) 0.044(11) 0.005(9) -0.014(8) -0.096(13)
F21B_1 0.196(16) 0.140(16) 0.085(12) 0.049(10) -0.069(11) -0.120(13)
F22B_1 0.135(12) 0.22(2) 0.050(8) -0.040(10) 0.010(8) -0.125(12)
F23B_1 0.16(2) 0.15(2) 0.061(13) 0.006(11) -0.014(11) -0.129(19)
C1_2 0.035(3) 0.034(3) 0.037(3) -0.003(2) -0.011(2) -0.017(3)
C2_2 0.034(3) 0.037(3) 0.053(3) -0.008(3) -0.024(3) -0.009(3)
C3_2 0.037(3) 0.038(3) 0.041(3) -0.009(2) -0.008(2) -0.017(3)
C4_2 0.033(3) 0.037(3) 0.049(3) -0.006(3) -0.014(3) -0.018(3)
C5_2 0.042(4) 0.064(5) 0.087(5) -0.011(4) -0.021(4) -0.031(4)
C11_2 0.037(3) 0.031(3) 0.039(3) -0.004(2) -0.014(2) -0.016(3)
C12_2 0.036(3) 0.029(3) 0.043(3) -0.002(2) -0.020(2) -0.015(3)
C13_2 0.043(3) 0.030(3) 0.047(3) 0.005(3) -0.026(3) -0.017(3)
C14_2 0.043(3) 0.037(3) 0.034(3) -0.001(2) -0.015(2) -0.022(3)
C15_2 0.030(3) 0.036(4) 0.044(3) -0.001(3) -0.011(3) -0.013(3)
C16_2 0.036(3) 0.035(3) 0.044(3) 0.003(3) -0.018(3) -0.014(3)
S1_2 0.039(7) 0.044(5) 0.030(6) -0.002(4) -0.005(4) -0.015(4)
O11_2 0.044(9) 0.043(11) 0.044(7) 0.004(8) -0.018(6) -0.037(9)
O12_2 0.072(12) 0.105(14) 0.026(7) -0.012(8) 0.011(7) -0.052(10)
O13_2 0.040(7) 0.050(8) 0.060(7) 0.016(5) -0.035(5) -0.035(6)
C18_2 0.037(10) 0.042(10) 0.126(12) 0.029(8) -0.038(7) -0.019(8)
F11_2 0.075(8) 0.059(8) 0.149(14) 0.044(9) -0.047(9) -0.042(7)
F12_2 0.065(8) 0.041(6) 0.141(12) 0.004(7) -0.012(7) -0.021(6)
F13_2 0.099(16) 0.17(2) 0.18(2) 0.099(17) -0.105(16) -0.077(16)
C21_2 0.034(3) 0.030(3) 0.054(3) -0.004(3) -0.026(3) -0.006(3)
C22_2 0.035(3) 0.036(3) 0.048(3) -0.003(3) -0.019(3) -0.014(3)
C23_2 0.041(4) 0.037(3) 0.045(3) -0.001(3) -0.023(3) -0.015(3)
C24_2 0.048(4) 0.029(3) 0.054(3) -0.004(3) -0.027(3) -0.012(3)
C25_2 0.069(5) 0.034(4) 0.059(4) 0.007(3) -0.036(4) -0.017(4)
C26_2 0.069(5) 0.035(4) 0.048(4) 0.003(3) -0.032(4) -0.015(3)
S2_2 0.0615(15) 0.0446(13) 0.0554(15) -0.0041(11) -0.0237(12) -0.0257(11)
O21_2 0.055(4) 0.038(3) 0.062(4) -0.004(3) -0.028(3) -0.019(3)
O22_2 0.068(5) 0.061(4) 0.071(6) -0.015(4) 0.001(4) -0.034(4)
O23_2 0.091(5) 0.057(4) 0.073(4) -0.006(3) -0.043(4) -0.036(4)
C28_2 0.066(6) 0.048(6) 0.073(6) 0.003(4) -0.034(5) -0.018(4)
F21_2 0.082(4) 0.051(3) 0.117(4) -0.014(3) -0.045(3) -0.007(3)
F22_2 0.103(5) 0.078(4) 0.099(5) 0.034(3) -0.046(4) -0.049(4)
F23_2 0.101(5) 0.062(4) 0.083(4) 0.000(3) -0.060(4) -0.018(3)
C31_2 0.045(3) 0.041(3) 0.032(3) 0.002(2) -0.009(3) -0.029(3)
C32_2 0.032(3) 0.042(3) 0.033(3) 0.000(2) -0.006(3) -0.024(3)
C33_2 0.049(4) 0.049(4) 0.044(3) 0.008(3) -0.019(3) -0.032(3)
C34_2 0.058(4) 0.048(4) 0.042(3) 0.016(3) -0.027(3) -0.029(3)
C35_2 0.081(5) 0.056(4) 0.037(3) 0.010(3) -0.028(3) -0.040(4)
C36_2 0.072(5) 0.045(4) 0.030(3) 0.004(3) -0.021(3) -0.029(3)
S3_2 0.0749(14) 0.0716(14) 0.0612(11) 0.0149(10) -0.0386(11) -0.0402(12)
O31_2 0.069(3) 0.060(3) 0.056(3) 0.020(2) -0.040(2) -0.037(3)
O32_2 0.094(5) 0.075(4) 0.151(6) 0.025(4) -0.060(4) -0.054(4)
O33_2 0.108(5) 0.140(6) 0.088(4) 0.043(4) -0.075(4) -0.065(4)
C38_2 0.071(6) 0.141(8) 0.088(6) -0.016(6) -0.030(5) -0.044(6)
F31_2 0.070(4) 0.220(7) 0.108(4) -0.030(4) -0.017(3) -0.062(4)
F32_2 0.149(7) 0.122(5) 0.231(9) -0.085(5) -0.022(6) -0.043(5)
F33_2 0.082(4) 0.362(11) 0.061(3) -0.032(5) -0.025(3) -0.044(6)
C41_2 0.050(4) 0.041(4) 0.042(3) 0.004(3) -0.020(3) -0.027(3)
C42_2 0.069(5) 0.040(4) 0.054(4) 0.002(3) -0.033(4) -0.030(4)
C43_2 0.074(5) 0.042(4) 0.060(4) 0.003(3) -0.026(4) -0.031(4)
C44_2 0.040(4) 0.046(4) 0.064(4) -0.012(3) -0.031(3) -0.007(3)
C45_2 0.041(4) 0.059(5) 0.070(5) -0.012(4) -0.034(4) -0.001(3)
C46_2 0.040(4) 0.080(6) 0.086(5) 0.002(5) -0.040(4) -0.014(4)
C47_2 0.040(5) 0.036(7) 0.052(5) 0.003(4) -0.012(4) -0.016(5)
C48_2 0.058(5) 0.053(6) 0.038(5) 0.008(4) -0.011(4) -0.027(5)
C49_2 0.062(6) 0.103(11) 0.059(7) 0.013(7) -0.010(6) -0.037(7)
C47B_2 0.035(7) 0.020(12) 0.045(9) -0.016(8) -0.007(7) -0.015(8)
C48B_2 0.037(9) 0.035(12) 0.053(11) -0.003(10) -0.006(8) -0.005(9)
C49B_2 0.027(10) 0.07(2) 0.075(15) 0.008(15) -0.008(10) -0.015(13)
S1B_2 0.064(7) 0.106(7) 0.073(8) 0.031(5) -0.038(6) -0.065(5)
O11B_2 0.056(9) 0.067(11) 0.032(6) -0.007(7) -0.011(5) -0.020(9)
O12B_2 0.057(9) 0.134(12) 0.112(12) 0.055(9) -0.003(9) -0.033(8)
O13B_2 0.34(3) 0.28(3) 0.092(10) 0.083(13) -0.115(15) -0.28(3)
C18B_2 0.082(10) 0.069(11) 0.140(14) 0.018(9) -0.037(10) -0.044(8)
F11B_2 0.175(12) 0.096(9) 0.166(14) 0.053(10) -0.062(11) -0.100(9)
F12B_2 0.110(11) 0.061(9) 0.24(2) 0.057(11) 0.007(12) 0.009(7)
F13B_2 0.254(18) 0.190(16) 0.206(15) 0.122(12) -0.196(15) -0.149(14)
S2B_2 0.076(12) 0.033(10) 0.077(12) 0.012(8) -0.054(10) -0.024(9)
O21B_2 0.05(2) 0.030(12) 0.07(2) 0.001(12) -0.040(17) -0.013(13)
O22B_2 0.07(3) 0.035(18) 0.10(4) 0.00(2) -0.04(2) -0.02(2)
O23B_2 0.06(3) 0.08(4) 0.06(3) 0.01(3) -0.05(3) -0.01(3)
C28B_2 0.07(2) 0.06(2) 0.052(19) -0.006(15) -0.037(14) -0.016(14)
F21B_2 0.11(4) 0.08(2) 0.05(2) -0.038(19) 0.00(2) -0.04(2)
F22B_2 0.13(3) 0.10(3) 0.10(2) -0.02(3) -0.08(3) -0.03(3)
F23B_2 0.09(2) 0.06(2) 0.12(3) -0.01(2) -0.040(18) -0.001(16)

loop_
_atom_type_symbol
_atom_type_description
_atom_type_scat_dispersion_real
_atom_type_scat_dispersion_imag
_atom_type_scat_source
C C 0.0181 0.0091 'International Tables Vol C Tables 4.2.6.8 and 6.1.1.4'
H H 0.0000 0.0000 'International Tables Vol C Tables 4.2.6.8 and 6.1.1.4'
O O 0.0492 0.0322 'International Tables Vol C Tables 4.2.6.8 and 6.1.1.4'
F F 0.0727 0.0534 'International Tables Vol C Tables 4.2.6.8 and 6.1.1.4'
S S 0.3331 0.5567 'International Tables Vol C Tables 4.2.6.8 and 6.1.1.4'

loop_
_geom_angle_atom_site_label_1
_geom_angle_atom_site_label_2
_geom_angle_atom_site_label_3
_geom_angle
C11_1 C1_1 C32_1 109.9(4)
C11_1 C1_1 C41_1 108.0(4)
C32_1 C1_1 C41_1 110.7(4)
C11_1 C1_1 C4_1 104.4(4)
C32_1 C1_1 C4_1 104.2(4)
C41_1 C1_1 C4_1 119.2(4)
C12_1 C2_1 C21_1 107.0(4)
C12_1 C2_1 C44_1 110.6(4)
C21_1 C2_1 C44_1 112.3(4)
C12_1 C2_1 C4_1 103.9(4)
C21_1 C2_1 C4_1 104.1(4)
C44_1 C2_1 C4_1 118.1(4)
C22_1 C3_1 C31_1 111.5(4)
C22_1 C3_1 C47_1 111.5(4)
C31_1 C3_1 C47_1 107.5(4)
C22_1 C3_1 C4_1 104.3(4)
C31_1 C3_1 C4_1 103.8(4)
C47_1 C3_1 C4_1 118.1(4)
C5_1 C4_1 C1_1 111.2(4)
C5_1 C4_1 C2_1 114.3(4)
C1_1 C4_1 C2_1 106.4(4)
C5_1 C4_1 C3_1 111.8(4)
C1_1 C4_1 C3_1 106.4(4)
C2_1 C4_1 C3_1 106.2(4)
C4_1 C5_1 H5A_1 109.5
C4_1 C5_1 H5B_1 109.5
H5A_1 C5_1 H5B_1 109.5
C4_1 C5_1 H5C_1 109.5
H5A_1 C5_1 H5C_1 109.5
H5B_1 C5_1 H5C_1 109.5
C12_1 C11_1 C16_1 120.6(5)
C12_1 C11_1 C1_1 111.7(4)
C16_1 C11_1 C1_1 127.7(5)
C11_1 C12_1 C13_1 119.7(5)
C11_1 C12_1 C2_1 113.0(4)
C13_1 C12_1 C2_1 127.2(5)
C14_1 C13_1 C12_1 118.1(5)
C14_1 C13_1 H13_1 121.0
C12_1 C13_1 H13_1 121.0
C13_1 C14_1 C15_1 123.8(5)
C13_1 C14_1 O11_1 117.5(5)
C15_1 C14_1 O11_1 118.7(5)
C16_1 C15_1 C14_1 117.4(5)
C16_1 C15_1 H15_1 121.3
C14_1 C15_1 H15_1 121.3
C15_1 C16_1 C11_1 120.5(5)
C15_1 C16_1 H16_1 119.8
C11_1 C16_1 H16_1 119.8
O12_1 S1_1 O13_1 120.8(4)
O12_1 S1_1 O11_1 112.2(3)
O13_1 S1_1 O11_1 107.1(3)
O12_1 S1_1 C18_1 106.6(4)
O13_1 S1_1 C18_1 106.9(4)
O11_1 S1_1 C18_1 101.5(3)
C14_1 O11_1 S1_1 121.6(3)
F12_1 C18_1 F11_1 110.3(7)
F12_1 C18_1 F13_1 107.7(8)
F11_1 C18_1 F13_1 108.3(7)
F12_1 C18_1 S1_1 112.7(6)
F11_1 C18_1 S1_1 109.1(5)
F13_1 C18_1 S1_1 108.5(5)
C22_1 C21_1 C26_1 121.2(5)
C22_1 C21_1 C2_1 112.1(4)
C26_1 C21_1 C2_1 126.6(5)
C21_1 C22_1 C23_1 120.0(5)
C21_1 C22_1 C3_1 113.1(4)
C23_1 C22_1 C3_1 126.9(5)
C24_1 C23_1 C22_1 117.0(5)
C24_1 C23_1 H23_1 121.5
C22_1 C23_1 H23_1 121.5
C23_1 C24_1 C25_1 124.4(5)
C23_1 C24_1 O21B_1 118.5(11)
C25_1 C24_1 O21B_1 116.5(11)
C23_1 C24_1 O21_1 117.3(7)
C25_1 C24_1 O21_1 118.3(7)
C26_1 C25_1 C24_1 117.8(5)
C26_1 C25_1 H25_1 121.1
C24_1 C25_1 H25_1 121.1
C25_1 C26_1 C21_1 119.5(5)
C25_1 C26_1 H26_1 120.2
C21_1 C26_1 H26_1 120.2
O23_1 S2_1 O22_1 125.5(9)
O23_1 S2_1 O21_1 110.7(7)
O22_1 S2_1 O21_1 106.2(6)
O23_1 S2_1 C28_1 106.3(7)
O22_1 S2_1 C28_1 105.1(6)
O21_1 S2_1 C28_1 100.1(6)
C24_1 O21_1 S2_1 124.1(8)
F23_1 C28_1 F21_1 109.2(9)
F23_1 C28_1 F22_1 107.8(10)
F21_1 C28_1 F22_1 107.4(10)
F23_1 C28_1 S2_1 111.4(8)
F21_1 C28_1 S2_1 109.7(7)
F22_1 C28_1 S2_1 111.1(8)
C32_1 C31_1 C36_1 120.5(5)
C32_1 C31_1 C3_1 113.0(4)
C36_1 C31_1 C3_1 126.5(5)
C31_1 C32_1 C33_1 120.0(5)
C31_1 C32_1 C1_1 111.9(4)
C33_1 C32_1 C1_1 128.0(5)
C34_1 C33_1 C32_1 118.0(5)
C34_1 C33_1 H33_1 121.0
C32_1 C33_1 H33_1 121.0
C33_1 C34_1 C35_1 123.3(5)
C33_1 C34_1 O31_1 117.6(5)
C35_1 C34_1 O31_1 118.9(5)
C34_1 C35_1 C36_1 118.2(5)
C34_1 C35_1 H35_1 120.9
C36_1 C35_1 H35_1 120.9
C35_1 C36_1 C31_1 120.0(5)
C35_1 C36_1 H36_1 120.0
C31_1 C36_1 H36_1 120.0
O33_1 S3_1 O32_1 122.6(3)
O33_1 S3_1 O31_1 106.3(3)
O32_1 S3_1 O31_1 111.9(3)
O33_1 S3_1 C38_1 106.7(3)
O32_1 S3_1 C38_1 106.5(3)
O31_1 S3_1 C38_1 100.6(3)
C34_1 O31_1 S3_1 121.7(3)
F31_1 C38_1 F32_1 109.3(6)
F31_1 C38_1 F33_1 108.7(6)
F32_1 C38_1 F33_1 107.0(6)
F31_1 C38_1 S3_1 110.8(5)
F32_1 C38_1 S3_1 110.8(5)
F33_1 C38_1 S3_1 110.2(5)
C42_1 C41_1 C1_1 117.3(5)
C42_1 C41_1 H41A_1 108.0
C1_1 C41_1 H41A_1 108.0
C42_1 C41_1 H41B_1 108.0
C1_1 C41_1 H41B_1 108.0
H41A_1 C41_1 H41B_1 107.2
C43_1 C42_1 C41_1 113.0(5)
C43_1 C42_1 H42A_1 109.0
C41_1 C42_1 H42A_1 109.0
C43_1 C42_1 H42B_1 109.0
C41_1 C42_1 H42B_1 109.0
H42A_1 C42_1 H42B_1 107.8
C42_1 C43_1 H43A_1 109.5
C42_1 C43_1 H43B_1 109.5
H43A_1 C43_1 H43B_1 109.5
C42_1 C43_1 H43C_1 109.5
H43A_1 C43_1 H43C_1 109.5
H43B_1 C43_1 H43C_1 109.5
C45_1 C44_1 C2_1 116.7(5)
C45_1 C44_1 H44A_1 108.1
C2_1 C44_1 H44A_1 108.1
C45_1 C44_1 H44B_1 108.1
C2_1 C44_1 H44B_1 108.1
H44A_1 C44_1 H44B_1 107.3
C46_1 C45_1 C44_1 112.1(6)
C46_1 C45_1 H45A_1 109.2
C44_1 C45_1 H45A_1 109.2
C46_1 C45_1 H45B_1 109.2
C44_1 C45_1 H45B_1 109.2
H45A_1 C45_1 H45B_1 107.9
C45_1 C46_1 H46A_1 109.5
C45_1 C46_1 H46B_1 109.5
H46A_1 C46_1 H46B_1 109.5
C45_1 C46_1 H46C_1 109.5
H46A_1 C46_1 H46C_1 109.5
H46B_1 C46_1 H46C_1 109.5
C48_1 C47_1 C3_1 118.2(5)
C48_1 C47_1 H47A_1 107.8
C3_1 C47_1 H47A_1 107.8
C48_1 C47_1 H47B_1 107.8
C3_1 C47_1 H47B_1 107.8
H47A_1 C47_1 H47B_1 107.1
C49_1 C48_1 C47_1 113.2(6)
C49_1 C48_1 H48A_1 108.9
C47_1 C48_1 H48A_1 108.9
C49_1 C48_1 H48B_1 108.9
C47_1 C48_1 H48B_1 108.9
H48A_1 C48_1 H48B_1 107.8
C48_1 C49_1 H49A_1 109.5
C48_1 C49_1 H49B_1 109.5
H49A_1 C49_1 H49B_1 109.5
C48_1 C49_1 H49C_1 109.5
H49A_1 C49_1 H49C_1 109.5
H49B_1 C49_1 H49C_1 109.5
O22B_1 S2B_1 O23B_1 123.8(16)
O22B_1 S2B_1 O21B_1 110.7(11)
O23B_1 S2B_1 O21B_1 105.6(11)
O22B_1 S2B_1 C28B_1 107.7(13)
O23B_1 S2B_1 C28B_1 105.3(9)
O21B_1 S2B_1 C28B_1 101.5(11)
C24_1 O21B_1 S2B_1 119.0(12)
F23B_1 C28B_1 F22B_1 111.7(17)
F23B_1 C28B_1 F21B_1 108.4(18)
F22B_1 C28B_1 F21B_1 108.1(15)
F23B_1 C28B_1 S2B_1 110.8(14)
F22B_1 C28B_1 S2B_1 109.5(12)
F21B_1 C28B_1 S2B_1 108.3(12)
C11_2 C1_2 C32_2 111.7(4)
C11_2 C1_2 C41_2 108.4(4)
C32_2 C1_2 C41_2 109.8(4)
C11_2 C1_2 C4_2 104.4(4)
C32_2 C1_2 C4_2 104.2(4)
C41_2 C1_2 C4_2 118.3(4)
C12_2 C2_2 C21_2 107.5(4)
C12_2 C2_2 C44_2 111.2(4)
C21_2 C2_2 C44_2 111.1(5)
C12_2 C2_2 C4_2 104.4(4)
C21_2 C2_2 C4_2 104.7(4)
C44_2 C2_2 C4_2 117.2(5)
C22_2 C3_2 C31_2 110.2(5)
C22_2 C3_2 C47_2 103.1(5)
C31_2 C3_2 C47_2 118.8(6)
C22_2 C3_2 C47B_2 120.1(10)
C31_2 C3_2 C47B_2 96.9(8)
C22_2 C3_2 C4_2 103.9(4)
C31_2 C3_2 C4_2 104.8(4)
C47_2 C3_2 C4_2 115.1(6)
C47B_2 C3_2 C4_2 119.6(10)
C5_2 C4_2 C2_2 113.3(5)
C5_2 C4_2 C3_2 114.3(5)
C2_2 C4_2 C3_2 106.1(4)
C5_2 C4_2 C1_2 111.5(5)
C2_2 C4_2 C1_2 105.7(4)
C3_2 C4_2 C1_2 105.3(4)
C4_2 C5_2 H5A_2 109.5
C4_2 C5_2 H5B_2 109.5
H5A_2 C5_2 H5B_2 109.5
C4_2 C5_2 H5C_2 109.5
H5A_2 C5_2 H5C_2 109.5
H5B_2 C5_2 H5C_2 109.5
C12_2 C11_2 C16_2 120.6(5)
C12_2 C11_2 C1_2 112.4(5)
C16_2 C11_2 C1_2 126.9(5)
C11_2 C12_2 C13_2 120.4(5)
C11_2 C12_2 C2_2 112.4(5)
C13_2 C12_2 C2_2 127.0(5)
C14_2 C13_2 C12_2 117.6(5)
C14_2 C13_2 H13_2 121.2
C12_2 C13_2 H13_2 121.2
C13_2 C14_2 C15_2 124.2(5)
C13_2 C14_2 O11_2 116.7(10)
C15_2 C14_2 O11_2 118.9(10)
C13_2 C14_2 O11B_2 119.5(9)
C15_2 C14_2 O11B_2 116.2(9)
C14_2 C15_2 C16_2 117.8(5)
C14_2 C15_2 H15_2 121.1
C16_2 C15_2 H15_2 121.1
C15_2 C16_2 C11_2 119.4(5)
C15_2 C16_2 H16_2 120.3
C11_2 C16_2 H16_2 120.3
O13_2 S1_2 O12_2 124.6(11)
O13_2 S1_2 O11_2 111.3(9)
O12_2 S1_2 O11_2 104.5(10)
O13_2 S1_2 C18_2 106.0(8)
O12_2 S1_2 C18_2 107.1(10)
O11_2 S1_2 C18_2 100.9(9)
C14_2 O11_2 S1_2 119.5(10)
F12_2 C18_2 F11_2 108.8(12)
F12_2 C18_2 F13_2 111.0(14)
F11_2 C18_2 F13_2 108.4(13)
F12_2 C18_2 S1_2 109.0(9)
F11_2 C18_2 S1_2 110.1(10)
F13_2 C18_2 S1_2 109.5(12)
C26_2 C21_2 C22_2 120.4(5)
C26_2 C21_2 C2_2 128.0(5)
C22_2 C21_2 C2_2 111.5(5)
C21_2 C22_2 C23_2 119.9(5)
C21_2 C22_2 C3_2 113.7(5)
C23_2 C22_2 C3_2 126.4(5)
C24_2 C23_2 C22_2 117.6(5)
C24_2 C23_2 H23_2 121.2
C22_2 C23_2 H23_2 121.2
C23_2 C24_2 C25_2 123.5(5)
C23_2 C24_2 O21_2 118.2(5)
C25_2 C24_2 O21_2 118.1(6)
C23_2 C24_2 O21B_2 120.6(14)
C25_2 C24_2 O21B_2 116.0(14)
C24_2 C25_2 C26_2 118.3(6)
C24_2 C25_2 H25_2 120.9
C26_2 C25_2 H25_2 120.9
C25_2 C26_2 C21_2 120.3(6)
C25_2 C26_2 H26_2 119.8
C21_2 C26_2 H26_2 119.8
O22_2 S2_2 O23_2 124.8(5)
O22_2 S2_2 O21_2 111.9(4)
O23_2 S2_2 O21_2 106.2(4)
O22_2 S2_2 C28_2 106.6(5)
O23_2 S2_2 C28_2 104.3(4)
O21_2 S2_2 C28_2 100.1(4)
C24_2 O21_2 S2_2 120.9(5)
F21_2 C28_2 F22_2 108.1(7)
F21_2 C28_2 F23_2 109.6(7)
F22_2 C28_2 F23_2 107.9(7)
F21_2 C28_2 S2_2 110.2(6)
F22_2 C28_2 S2_2 110.2(6)
F23_2 C28_2 S2_2 110.7(6)
C32_2 C31_2 C36_2 121.3(5)
C32_2 C31_2 C3_2 112.1(4)
C36_2 C31_2 C3_2 126.6(5)
C31_2 C32_2 C33_2 120.0(5)
C31_2 C32_2 C1_2 113.1(5)
C33_2 C32_2 C1_2 127.0(5)
C34_2 C33_2 C32_2 117.9(6)
C34_2 C33_2 H33_2 121.1
C32_2 C33_2 H33_2 121.1
C35_2 C34_2 C33_2 122.6(6)
C35_2 C34_2 O31_2 119.6(5)
C33_2 C34_2 O31_2 117.6(5)
C34_2 C35_2 C36_2 118.9(6)
C34_2 C35_2 H35_2 120.5
C36_2 C35_2 H35_2 120.5
C31_2 C36_2 C35_2 119.2(6)
C31_2 C36_2 H36_2 120.4
C35_2 C36_2 H36_2 120.4
O32_2 S3_2 O33_2 122.5(4)
O32_2 S3_2 O31_2 112.2(3)
O33_2 S3_2 O31_2 106.9(3)
O32_2 S3_2 C38_2 106.8(4)
O33_2 S3_2 C38_2 105.4(4)
O31_2 S3_2 C38_2 100.7(3)
C34_2 O31_2 S3_2 121.7(4)
F32_2 C38_2 F31_2 112.9(9)
F32_2 C38_2 F33_2 103.8(9)
F31_2 C38_2 F33_2 108.1(8)
F32_2 C38_2 S3_2 112.1(7)
F31_2 C38_2 S3_2 111.0(6)
F33_2 C38_2 S3_2 108.6(6)
C42_2 C41_2 C1_2 117.3(5)
C42_2 C41_2 H41A_2 108.0
C1_2 C41_2 H41A_2 108.0
C42_2 C41_2 H41B_2 108.0
C1_2 C41_2 H41B_2 108.0
H41A_2 C41_2 H41B_2 107.2
C43_2 C42_2 C41_2 111.8(5)
C43_2 C42_2 H42A_2 109.3
C41_2 C42_2 H42A_2 109.3
C43_2 C42_2 H42B_2 109.3
C41_2 C42_2 H42B_2 109.3
H42A_2 C42_2 H42B_2 107.9
C42_2 C43_2 H43A_2 109.5
C42_2 C43_2 H43B_2 109.5
H43A_2 C43_2 H43B_2 109.5
C42_2 C43_2 H43C_2 109.5
H43A_2 C43_2 H43C_2 109.5
H43B_2 C43_2 H43C_2 109.5
C45_2 C44_2 C2_2 114.9(5)
C45_2 C44_2 H44A_2 108.5
C2_2 C44_2 H44A_2 108.5
C45_2 C44_2 H44B_2 108.5
C2_2 C44_2 H44B_2 108.5
H44A_2 C44_2 H44B_2 107.5
C46_2 C45_2 C44_2 112.1(6)
C46_2 C45_2 H45A_2 109.2
C44_2 C45_2 H45A_2 109.2
C46_2 C45_2 H45B_2 109.2
C44_2 C45_2 H45B_2 109.2
H45A_2 C45_2 H45B_2 107.9
C45_2 C46_2 H46A_2 109.5
C45_2 C46_2 H46B_2 109.5
H46A_2 C46_2 H46B_2 109.5
C45_2 C46_2 H46C_2 109.5
H46A_2 C46_2 H46C_2 109.5
H46B_2 C46_2 H46C_2 109.5
C48_2 C47_2 C3_2 115.0(7)
C48_2 C47_2 H47A_2 108.5
C3_2 C47_2 H47A_2 108.5
C48_2 C47_2 H47B_2 108.5
C3_2 C47_2 H47B_2 108.5
H47A_2 C47_2 H47B_2 107.5
C49_2 C48_2 C47_2 110.9(8)
C49_2 C48_2 H48A_2 109.5
C47_2 C48_2 H48A_2 109.5
C49_2 C48_2 H48B_2 109.5
C47_2 C48_2 H48B_2 109.5
H48A_2 C48_2 H48B_2 108.0
C48_2 C49_2 H49A_2 109.5
C48_2 C49_2 H49B_2 109.5
H49A_2 C49_2 H49B_2 109.5
C48_2 C49_2 H49C_2 109.5
H49A_2 C49_2 H49C_2 109.5
H49B_2 C49_2 H49C_2 109.5
C48B_2 C47B_2 C3_2 115.0(14)
C48B_2 C47B_2 H47C_2 108.5
C3_2 C47B_2 H47C_2 108.5
C48B_2 C47B_2 H47D_2 108.5
C3_2 C47B_2 H47D_2 108.5
H47C_2 C47B_2 H47D_2 107.5
C47B_2 C48B_2 C49B_2 111.6(16)
C47B_2 C48B_2 H48C_2 109.3
C49B_2 C48B_2 H48C_2 109.3
C47B_2 C48B_2 H48D_2 109.3
C49B_2 C48B_2 H48D_2 109.3
H48C_2 C48B_2 H48D_2 108.0
C48B_2 C49B_2 H49D_2 109.5
C48B_2 C49B_2 H49E_2 109.5
H49D_2 C49B_2 H49E_2 109.5
C48B_2 C49B_2 H49F_2 109.5
H49D_2 C49B_2 H49F_2 109.5
H49E_2 C49B_2 H49F_2 109.5
O12B_2 S1B_2 O13B_2 120.5(13)
O12B_2 S1B_2 O11B_2 108.5(12)
O13B_2 S1B_2 O11B_2 112.2(10)
O12B_2 S1B_2 C18B_2 105.6(10)
O13B_2 S1B_2 C18B_2 107.4(11)
O11B_2 S1B_2 C18B_2 100.5(8)
C14_2 O11B_2 S1B_2 124.3(10)
F13B_2 C18B_2 F11B_2 109.1(13)
F13B_2 C18B_2 F12B_2 112.4(15)
F11B_2 C18B_2 F12B_2 112.1(14)
F13B_2 C18B_2 S1B_2 108.3(10)
F11B_2 C18B_2 S1B_2 108.0(11)
F12B_2 C18B_2 S1B_2 106.8(11)
O22B_2 S2B_2 O23B_2 122(2)
O22B_2 S2B_2 O21B_2 110.6(17)
O23B_2 S2B_2 O21B_2 108.3(18)
O22B_2 S2B_2 C28B_2 107.7(16)
O23B_2 S2B_2 C28B_2 106.5(17)
O21B_2 S2B_2 C28B_2 99.2(14)
C24_2 O21B_2 S2B_2 126.7(18)
F23B_2 C28B_2 F22B_2 111(2)
F23B_2 C28B_2 F21B_2 110(2)
F22B_2 C28B_2 F21B_2 109(2)
F23B_2 C28B_2 S2B_2 110.1(17)
F22B_2 C28B_2 S2B_2 108.5(17)
F21B_2 C28B_2 S2B_2 108.3(17)

loop_
_geom_bond_atom_site_label_1
_geom_bond_atom_site_label_2
_geom_bond_distance
C1_1 C11_1 1.526(7)
C1_1 C32_1 1.528(7)
C1_1 C41_1 1.553(7)
C1_1 C4_1 1.586(7)
C2_1 C12_1 1.520(7)
C2_1 C21_1 1.533(7)
C2_1 C44_1 1.563(7)
C2_1 C4_1 1.593(7)
C3_1 C22_1 1.514(7)
C3_1 C31_1 1.522(7)
C3_1 C47_1 1.552(7)
C3_1 C4_1 1.596(7)
C4_1 C5_1 1.548(7)
C5_1 H5A_1 0.9800
C5_1 H5B_1 0.9800
C5_1 H5C_1 0.9800
C11_1 C12_1 1.381(7)
C11_1 C16_1 1.392(7)
C12_1 C13_1 1.388(7)
C13_1 C14_1 1.366(7)
C13_1 H13_1 0.9500
C14_1 C15_1 1.383(7)
C14_1 O11_1 1.437(6)
C15_1 C16_1 1.372(7)
C15_1 H15_1 0.9500
C16_1 H16_1 0.9500
S1_1 O12_1 1.389(5)
S1_1 O13_1 1.395(5)
S1_1 O11_1 1.560(4)
S1_1 C18_1 1.816(8)
C18_1 F12_1 1.262(8)
C18_1 F11_1 1.316(7)
C18_1 F13_1 1.340(9)
C21_1 C22_1 1.375(7)
C21_1 C26_1 1.391(7)
C22_1 C23_1 1.400(7)
C23_1 C24_1 1.365(7)
C23_1 H23_1 0.9500
C24_1 C25_1 1.381(8)
C24_1 O21B_1 1.441(12)
C24_1 O21_1 1.452(9)
C25_1 C26_1 1.378(7)
C25_1 H25_1 0.9500
C26_1 H26_1 0.9500
S2_1 O23_1 1.395(10)
S2_1 O22_1 1.409(7)
S2_1 O21_1 1.566(9)
S2_1 C28_1 1.833(10)
C28_1 F23_1 1.294(10)
C28_1 F21_1 1.296(10)
C28_1 F22_1 1.318(11)
C31_1 C32_1 1.381(7)
C31_1 C36_1 1.386(7)
C32_1 C33_1 1.386(7)
C33_1 C34_1 1.368(7)
C33_1 H33_1 0.9500
C34_1 C35_1 1.375(7)
C34_1 O31_1 1.428(6)
C35_1 C36_1 1.378(7)
C35_1 H35_1 0.9500
C36_1 H36_1 0.9500
S3_1 O33_1 1.405(4)
S3_1 O32_1 1.411(4)
S3_1 O31_1 1.567(4)
S3_1 C38_1 1.806(7)
C38_1 F31_1 1.294(7)
C38_1 F32_1 1.297(7)
C38_1 F33_1 1.312(7)
C41_1 C42_1 1.522(8)
C41_1 H41A_1 0.9900
C41_1 H41B_1 0.9900
C42_1 C43_1 1.501(8)
C42_1 H42A_1 0.9900
C42_1 H42B_1 0.9900
C43_1 H43A_1 0.9800
C43_1 H43B_1 0.9800
C43_1 H43C_1 0.9800
C44_1 C45_1 1.521(8)
C44_1 H44A_1 0.9900
C44_1 H44B_1 0.9900
C45_1 C46_1 1.498(8)
C45_1 H45A_1 0.9900
C45_1 H45B_1 0.9900
C46_1 H46A_1 0.9800
C46_1 H46B_1 0.9800
C46_1 H46C_1 0.9800
C47_1 C48_1 1.512(8)
C47_1 H47A_1 0.9900
C47_1 H47B_1 0.9900
C48_1 C49_1 1.493(8)
C48_1 H48A_1 0.9900
C48_1 H48B_1 0.9900
C49_1 H49A_1 0.9800
C49_1 H49B_1 0.9800
C49_1 H49C_1 0.9800
S2B_1 O22B_1 1.391(12)
S2B_1 O23B_1 1.410(11)
S2B_1 O21B_1 1.561(13)
S2B_1 C28B_1 1.821(13)
C28B_1 F23B_1 1.297(13)
C28B_1 F22B_1 1.303(13)
C28B_1 F21B_1 1.307(13)
C1_2 C11_2 1.516(7)
C1_2 C32_2 1.518(7)
C1_2 C41_2 1.566(7)
C1_2 C4_2 1.604(7)
C2_2 C12_2 1.525(7)
C2_2 C21_2 1.528(7)
C2_2 C44_2 1.562(7)
C2_2 C4_2 1.589(7)
C3_2 C22_2 1.509(7)
C3_2 C31_2 1.518(7)
C3_2 C47_2 1.559(9)
C3_2 C47B_2 1.569(12)
C3_2 C4_2 1.600(7)
C4_2 C5_2 1.530(7)
C5_2 H5A_2 0.9800
C5_2 H5B_2 0.9800
C5_2 H5C_2 0.9800
C11_2 C12_2 1.377(7)
C11_2 C16_2 1.397(7)
C12_2 C13_2 1.384(7)
C13_2 C14_2 1.364(7)
C13_2 H13_2 0.9500
C14_2 C15_2 1.372(7)
C14_2 O11_2 1.436(11)
C14_2 O11B_2 1.441(10)
C15_2 C16_2 1.386(7)
C15_2 H15_2 0.9500
C16_2 H16_2 0.9500
S1_2 O13_2 1.390(10)
S1_2 O12_2 1.401(10)
S1_2 O11_2 1.551(10)
S1_2 C18_2 1.815(12)
C18_2 F12_2 1.299(12)
C18_2 F11_2 1.300(12)
C18_2 F13_2 1.322(12)
C21_2 C26_2 1.379(7)
C21_2 C22_2 1.381(7)
C22_2 C23_2 1.402(7)
C23_2 C24_2 1.365(7)
C23_2 H23_2 0.9500
C24_2 C25_2 1.373(8)
C24_2 O21_2 1.442(7)
C24_2 O21B_2 1.443(13)
C25_2 C26_2 1.375(8)
C25_2 H25_2 0.9500
C26_2 H26_2 0.9500
S2_2 O22_2 1.390(7)
S2_2 O23_2 1.407(5)
S2_2 O21_2 1.569(6)
S2_2 C28_2 1.827(9)
C28_2 F21_2 1.303(8)
C28_2 F22_2 1.312(8)
C28_2 F23_2 1.322(8)
C31_2 C32_2 1.382(7)
C31_2 C36_2 1.383(7)
C32_2 C33_2 1.390(7)
C33_2 C34_2 1.384(7)
C33_2 H33_2 0.9500
C34_2 C35_2 1.377(8)
C34_2 O31_2 1.431(7)
C35_2 C36_2 1.388(8)
C35_2 H35_2 0.9500
C36_2 H36_2 0.9500
S3_2 O32_2 1.397(6)
S3_2 O33_2 1.402(5)
S3_2 O31_2 1.565(4)
S3_2 C38_2 1.783(8)
C38_2 F32_2 1.273(9)
C38_2 F31_2 1.296(8)
C38_2 F33_2 1.327(9)
C41_2 C42_2 1.522(7)
C41_2 H41A_2 0.9900
C41_2 H41B_2 0.9900
C42_2 C43_2 1.516(8)
C42_2 H42A_2 0.9900
C42_2 H42B_2 0.9900
C43_2 H43A_2 0.9800
C43_2 H43B_2 0.9800
C43_2 H43C_2 0.9800
C44_2 C45_2 1.528(8)
C44_2 H44A_2 0.9900
C44_2 H44B_2 0.9900
C45_2 C46_2 1.515(8)
C45_2 H45A_2 0.9900
C45_2 H45B_2 0.9900
C46_2 H46A_2 0.9800
C46_2 H46B_2 0.9800
C46_2 H46C_2 0.9800
C47_2 C48_2 1.522(10)
C47_2 H47A_2 0.9900
C47_2 H47B_2 0.9900
C48_2 C49_2 1.500(11)
C48_2 H48A_2 0.9900
C48_2 H48B_2 0.9900
C49_2 H49A_2 0.9800
C49_2 H49B_2 0.9800
C49_2 H49C_2 0.9800
C47B_2 C48B_2 1.505(15)
C47B_2 H47C_2 0.9900
C47B_2 H47D_2 0.9900
C48B_2 C49B_2 1.507(15)
C48B_2 H48C_2 0.9900
C48B_2 H48D_2 0.9900
C49B_2 H49D_2 0.9800
C49B_2 H49E_2 0.9800
C49B_2 H49F_2 0.9800
S1B_2 O12B_2 1.400(11)
S1B_2 O13B_2 1.403(11)
S1B_2 O11B_2 1.551(10)
S1B_2 C18B_2 1.812(12)
C18B_2 F13B_2 1.289(12)
C18B_2 F11B_2 1.300(12)
C18B_2 F12B_2 1.304(12)
S2B_2 O22B_2 1.397(13)
S2B_2 O23B_2 1.412(14)
S2B_2 O21B_2 1.567(14)
S2B_2 C28B_2 1.814(14)
C28B_2 F23B_2 1.293(14)
C28B_2 F22B_2 1.299(14)
C28B_2 F21B_2 1.303(14)

loop_
_geom_torsion_atom_site_label_1
_geom_torsion_atom_site_label_2
_geom_torsion_atom_site_label_3
_geom_torsion_atom_site_label_4
_geom_torsion
C11_1 C1_1 C4_1 C5_1 -130.3(5)
C32_1 C1_1 C4_1 C5_1 114.3(5)
C41_1 C1_1 C4_1 C5_1 -9.7(7)
C11_1 C1_1 C4_1 C2_1 -5.3(5)
C32_1 C1_1 C4_1 C2_1 -120.6(4)
C41_1 C1_1 C4_1 C2_1 115.3(5)
C11_1 C1_1 C4_1 C3_1 107.7(4)
C32_1 C1_1 C4_1 C3_1 -7.7(5)
C41_1 C1_1 C4_1 C3_1 -131.7(5)
C12_1 C2_1 C4_1 C5_1 124.7(5)
C21_1 C2_1 C4_1 C5_1 -123.3(5)
C44_1 C2_1 C4_1 C5_1 1.9(7)
C12_1 C2_1 C4_1 C1_1 1.6(5)
C21_1 C2_1 C4_1 C1_1 113.5(4)
C44_1 C2_1 C4_1 C1_1 -121.3(5)
C12_1 C2_1 C4_1 C3_1 -111.5(4)
C21_1 C2_1 C4_1 C3_1 0.4(5)
C44_1 C2_1 C4_1 C3_1 125.6(5)
C22_1 C3_1 C4_1 C5_1 127.2(5)
C31_1 C3_1 C4_1 C5_1 -115.9(5)
C47_1 C3_1 C4_1 C5_1 2.8(6)
C22_1 C3_1 C4_1 C1_1 -111.2(4)
C31_1 C3_1 C4_1 C1_1 5.7(5)
C47_1 C3_1 C4_1 C1_1 124.5(5)
C22_1 C3_1 C4_1 C2_1 1.9(5)
C31_1 C3_1 C4_1 C2_1 118.8(4)
C47_1 C3_1 C4_1 C2_1 -122.4(5)
C32_1 C1_1 C11_1 C12_1 118.9(5)
C41_1 C1_1 C11_1 C12_1 -120.2(5)
C4_1 C1_1 C11_1 C12_1 7.6(5)
C32_1 C1_1 C11_1 C16_1 -63.9(7)
C41_1 C1_1 C11_1 C16_1 57.0(7)
C4_1 C1_1 C11_1 C16_1 -175.2(5)
C16_1 C11_1 C12_1 C13_1 -1.0(8)
C1_1 C11_1 C12_1 C13_1 176.4(4)
C16_1 C11_1 C12_1 C2_1 175.5(5)
C1_1 C11_1 C12_1 C2_1 -7.1(6)
C21_1 C2_1 C12_1 C11_1 -106.5(5)
C44_1 C2_1 C12_1 C11_1 130.9(5)
C4_1 C2_1 C12_1 C11_1 3.3(6)
C21_1 C2_1 C12_1 C13_1 69.7(6)
C44_1 C2_1 C12_1 C13_1 -52.9(7)
C4_1 C2_1 C12_1 C13_1 179.5(5)
C11_1 C12_1 C13_1 C14_1 0.9(8)
C2_1 C12_1 C13_1 C14_1 -175.1(5)
C12_1 C13_1 C14_1 C15_1 0.5(8)
C12_1 C13_1 C14_1 O11_1 -177.4(4)
C13_1 C14_1 C15_1 C16_1 -1.7(9)
O11_1 C14_1 C15_1 C16_1 176.2(5)
C14_1 C15_1 C16_1 C11_1 1.5(8)
C12_1 C11_1 C16_1 C15_1 -0.2(8)
C1_1 C11_1 C16_1 C15_1 -177.1(5)
C13_1 C14_1 O11_1 S1_1 -104.3(5)
C15_1 C14_1 O11_1 S1_1 77.6(6)
O12_1 S1_1 O11_1 C14_1 -28.6(5)
O13_1 S1_1 O11_1 C14_1 -163.3(5)
C18_1 S1_1 O11_1 C14_1 84.8(5)
O12_1 S1_1 C18_1 F12_1 165.1(6)
O13_1 S1_1 C18_1 F12_1 -64.5(7)
O11_1 S1_1 C18_1 F12_1 47.5(7)
O12_1 S1_1 C18_1 F11_1 -72.0(7)
O13_1 S1_1 C18_1 F11_1 58.4(7)
O11_1 S1_1 C18_1 F11_1 170.5(6)
O12_1 S1_1 C18_1 F13_1 45.9(6)
O13_1 S1_1 C18_1 F13_1 176.3(5)
O11_1 S1_1 C18_1 F13_1 -71.7(6)
C12_1 C2_1 C21_1 C22_1 106.7(5)
C44_1 C2_1 C21_1 C22_1 -131.7(5)
C4_1 C2_1 C21_1 C22_1 -2.9(6)
C12_1 C2_1 C21_1 C26_1 -70.9(7)
C44_1 C2_1 C21_1 C26_1 50.7(8)
C4_1 C2_1 C21_1 C26_1 179.5(6)
C26_1 C21_1 C22_1 C23_1 1.5(9)
C2_1 C21_1 C22_1 C23_1 -176.2(5)
C26_1 C21_1 C22_1 C3_1 -177.8(5)
C2_1 C21_1 C22_1 C3_1 4.5(7)
C31_1 C3_1 C22_1 C21_1 -115.3(5)
C47_1 C3_1 C22_1 C21_1 124.6(5)
C4_1 C3_1 C22_1 C21_1 -3.9(6)
C31_1 C3_1 C22_1 C23_1 65.4(7)
C47_1 C3_1 C22_1 C23_1 -54.7(7)
C4_1 C3_1 C22_1 C23_1 176.8(5)
C21_1 C22_1 C23_1 C24_1 0.0(9)
C3_1 C22_1 C23_1 C24_1 179.2(6)
C22_1 C23_1 C24_1 C25_1 -0.3(10)
C22_1 C23_1 C24_1 O21B_1 170.3(9)
C22_1 C23_1 C24_1 O21_1 177.1(7)
C23_1 C24_1 C25_1 C26_1 -0.9(10)
O21B_1 C24_1 C25_1 C26_1 -171.6(10)
O21_1 C24_1 C25_1 C26_1 -178.3(7)
C24_1 C25_1 C26_1 C21_1 2.3(10)
C22_1 C21_1 C26_1 C25_1 -2.7(10)
C2_1 C21_1 C26_1 C25_1 174.7(6)
C23_1 C24_1 O21_1 S2_1 115.5(10)
C25_1 C24_1 O21_1 S2_1 -66.9(12)
O23_1 S2_1 O21_1 C24_1 17.2(14)
O22_1 S2_1 O21_1 C24_1 156.4(10)
C28_1 S2_1 O21_1 C24_1 -94.6(11)
O23_1 S2_1 C28_1 F23_1 175.5(10)
O22_1 S2_1 C28_1 F23_1 40.7(10)
O21_1 S2_1 C28_1 F23_1 -69.3(9)
O23_1 S2_1 C28_1 F21_1 54.5(11)
O22_1 S2_1 C28_1 F21_1 -80.4(9)
O21_1 S2_1 C28_1 F21_1 169.7(8)
O23_1 S2_1 C28_1 F22_1 -64.2(11)
O22_1 S2_1 C28_1 F22_1 161.0(9)
O21_1 S2_1 C28_1 F22_1 51.0(9)
C22_1 C3_1 C31_1 C32_1 110.4(5)
C47_1 C3_1 C31_1 C32_1 -127.2(5)
C4_1 C3_1 C31_1 C32_1 -1.3(6)
C22_1 C3_1 C31_1 C36_1 -68.9(7)
C47_1 C3_1 C31_1 C36_1 53.6(7)
C4_1 C3_1 C31_1 C36_1 179.4(5)
C36_1 C31_1 C32_1 C33_1 -2.7(8)
C3_1 C31_1 C32_1 C33_1 178.0(5)
C36_1 C31_1 C32_1 C1_1 175.4(5)
C3_1 C31_1 C32_1 C1_1 -3.9(6)
C11_1 C1_1 C32_1 C31_1 -104.1(5)
C41_1 C1_1 C32_1 C31_1 136.6(5)
C4_1 C1_1 C32_1 C31_1 7.3(6)
C11_1 C1_1 C32_1 C33_1 73.8(7)
C41_1 C1_1 C32_1 C33_1 -45.5(7)
C4_1 C1_1 C32_1 C33_1 -174.8(5)
C31_1 C32_1 C33_1 C34_1 2.5(8)
C1_1 C32_1 C33_1 C34_1 -175.3(5)
C32_1 C33_1 C34_1 C35_1 -1.5(9)
C32_1 C33_1 C34_1 O31_1 -175.8(5)
C33_1 C34_1 C35_1 C36_1 0.6(9)
O31_1 C34_1 C35_1 C36_1 174.8(5)
C34_1 C35_1 C36_1 C31_1 -0.7(9)
C32_1 C31_1 C36_1 C35_1 1.8(9)
C3_1 C31_1 C36_1 C35_1 -179.0(5)
C33_1 C34_1 O31_1 S3_1 -115.5(5)
C35_1 C34_1 O31_1 S3_1 70.0(6)
O33_1 S3_1 O31_1 C34_1 -164.5(4)
O32_1 S3_1 O31_1 C34_1 -28.2(5)
C38_1 S3_1 O31_1 C34_1 84.5(5)
O33_1 S3_1 C38_1 F31_1 67.1(6)
O32_1 S3_1 C38_1 F31_1 -65.4(6)
O31_1 S3_1 C38_1 F31_1 177.8(5)
O33_1 S3_1 C38_1 F32_1 -54.4(6)
O32_1 S3_1 C38_1 F32_1 173.1(5)
O31_1 S3_1 C38_1 F32_1 56.3(6)
O33_1 S3_1 C38_1 F33_1 -172.5(5)
O32_1 S3_1 C38_1 F33_1 55.0(6)
O31_1 S3_1 C38_1 F33_1 -61.9(6)
C11_1 C1_1 C41_1 C42_1 46.9(7)
C32_1 C1_1 C41_1 C42_1 167.3(5)
C4_1 C1_1 C41_1 C42_1 -71.8(7)
C1_1 C41_1 C42_1 C43_1 -171.3(6)
C12_1 C2_1 C44_1 C45_1 164.4(5)
C21_1 C2_1 C44_1 C45_1 44.9(7)
C4_1 C2_1 C44_1 C45_1 -76.2(7)
C2_1 C44_1 C45_1 C46_1 176.3(6)
C22_1 C3_1 C47_1 C48_1 -42.1(7)
C31_1 C3_1 C47_1 C48_1 -164.5(5)
C4_1 C3_1 C47_1 C48_1 78.6(7)
C3_1 C47_1 C48_1 C49_1 -174.7(6)
C23_1 C24_1 O21B_1 S2B_1 71(2)
C25_1 C24_1 O21B_1 S2B_1 -117.6(16)
O22B_1 S2B_1 O21B_1 C24_1 -19(3)
O23B_1 S2B_1 O21B_1 C24_1 -155.3(17)
C28B_1 S2B_1 O21B_1 C24_1 95.0(18)
O22B_1 S2B_1 C28B_1 F23B_1 64(2)
O23B_1 S2B_1 C28B_1 F23B_1 -162(2)
O21B_1 S2B_1 C28B_1 F23B_1 -51.8(19)
O22B_1 S2B_1 C28B_1 F22B_1 -59.2(17)
O23B_1 S2B_1 C28B_1 F22B_1 74.7(17)
O21B_1 S2B_1 C28B_1 F22B_1 -175.4(13)
O22B_1 S2B_1 C28B_1 F21B_1 -176.8(16)
O23B_1 S2B_1 C28B_1 F21B_1 -43.0(17)
O21B_1 S2B_1 C28B_1 F21B_1 66.9(14)
C12_2 C2_2 C4_2 C5_2 -119.2(5)
C21_2 C2_2 C4_2 C5_2 127.9(5)
C44_2 C2_2 C4_2 C5_2 4.3(7)
C12_2 C2_2 C4_2 C3_2 114.6(4)
C21_2 C2_2 C4_2 C3_2 1.7(5)
C44_2 C2_2 C4_2 C3_2 -121.9(5)
C12_2 C2_2 C4_2 C1_2 3.1(5)
C21_2 C2_2 C4_2 C1_2 -109.8(4)
C44_2 C2_2 C4_2 C1_2 126.6(5)
C22_2 C3_2 C4_2 C5_2 -129.2(5)
C31_2 C3_2 C4_2 C5_2 115.1(5)
C47_2 C3_2 C4_2 C5_2 -17.2(8)
C47B_2 C3_2 C4_2 C5_2 8.1(11)
C22_2 C3_2 C4_2 C2_2 -3.7(5)
C31_2 C3_2 C4_2 C2_2 -119.3(4)
C47_2 C3_2 C4_2 C2_2 108.3(6)
C47B_2 C3_2 C4_2 C2_2 133.6(9)
C22_2 C3_2 C4_2 C1_2 108.1(5)
C31_2 C3_2 C4_2 C1_2 -7.6(5)
C47_2 C3_2 C4_2 C1_2 -139.9(6)
C47B_2 C3_2 C4_2 C1_2 -114.6(10)
C11_2 C1_2 C4_2 C5_2 125.3(5)
C32_2 C1_2 C4_2 C5_2 -117.4(5)
C41_2 C1_2 C4_2 C5_2 4.7(7)
C11_2 C1_2 C4_2 C2_2 1.8(5)
C32_2 C1_2 C4_2 C2_2 119.1(4)
C41_2 C1_2 C4_2 C2_2 -118.7(5)
C11_2 C1_2 C4_2 C3_2 -110.2(4)
C32_2 C1_2 C4_2 C3_2 7.1(5)
C41_2 C1_2 C4_2 C3_2 129.2(5)
C32_2 C1_2 C11_2 C12_2 -118.8(5)
C41_2 C1_2 C11_2 C12_2 120.2(5)
C4_2 C1_2 C11_2 C12_2 -6.8(6)
C32_2 C1_2 C11_2 C16_2 65.3(7)
C41_2 C1_2 C11_2 C16_2 -55.7(7)
C4_2 C1_2 C11_2 C16_2 177.3(5)
C16_2 C11_2 C12_2 C13_2 0.6(8)
C1_2 C11_2 C12_2 C13_2 -175.5(5)
C16_2 C11_2 C12_2 C2_2 -174.4(5)
C1_2 C11_2 C12_2 C2_2 9.4(6)
C21_2 C2_2 C12_2 C11_2 103.2(5)
C44_2 C2_2 C12_2 C11_2 -135.0(5)
C4_2 C2_2 C12_2 C11_2 -7.7(6)
C21_2 C2_2 C12_2 C13_2 -71.5(7)
C44_2 C2_2 C12_2 C13_2 50.4(8)
C4_2 C2_2 C12_2 C13_2 177.7(5)
C11_2 C12_2 C13_2 C14_2 -0.3(8)
C2_2 C12_2 C13_2 C14_2 174.0(5)
C12_2 C13_2 C14_2 C15_2 -0.7(9)
C12_2 C13_2 C14_2 O11_2 175.0(7)
C12_2 C13_2 C14_2 O11B_2 176.8(8)
C13_2 C14_2 C15_2 C16_2 1.2(9)
O11_2 C14_2 C15_2 C16_2 -174.4(7)
O11B_2 C14_2 C15_2 C16_2 -176.3(8)
C14_2 C15_2 C16_2 C11_2 -0.8(8)
C12_2 C11_2 C16_2 C15_2 -0.1(8)
C1_2 C11_2 C16_2 C15_2 175.5(5)
C13_2 C14_2 O11_2 S1_2 105.1(14)
C15_2 C14_2 O11_2 S1_2 -78.9(16)
O13_2 S1_2 O11_2 C14_2 26.9(18)
O12_2 S1_2 O11_2 C14_2 163.8(16)
C18_2 S1_2 O11_2 C14_2 -85.2(16)
O13_2 S1_2 C18_2 F12_2 -44.2(12)
O12_2 S1_2 C18_2 F12_2 -179.1(13)
O11_2 S1_2 C18_2 F12_2 71.8(11)
O13_2 S1_2 C18_2 F11_2 75.0(13)
O12_2 S1_2 C18_2 F11_2 -59.9(15)
O11_2 S1_2 C18_2 F11_2 -168.9(11)
O13_2 S1_2 C18_2 F13_2 -165.9(13)
O12_2 S1_2 C18_2 F13_2 59.2(16)
O11_2 S1_2 C18_2 F13_2 -49.8(14)
C12_2 C2_2 C21_2 C26_2 67.4(8)
C44_2 C2_2 C21_2 C26_2 -54.5(8)
C4_2 C2_2 C21_2 C26_2 178.0(6)
C12_2 C2_2 C21_2 C22_2 -109.5(5)
C44_2 C2_2 C21_2 C22_2 128.6(5)
C4_2 C2_2 C21_2 C22_2 1.1(6)
C26_2 C21_2 C22_2 C23_2 -0.8(9)
C2_2 C21_2 C22_2 C23_2 176.3(5)
C26_2 C21_2 C22_2 C3_2 179.0(6)
C2_2 C21_2 C22_2 C3_2 -3.8(7)
C31_2 C3_2 C22_2 C21_2 116.5(5)
C47_2 C3_2 C22_2 C21_2 -115.8(7)
C47B_2 C3_2 C22_2 C21_2 -132.3(11)
C4_2 C3_2 C22_2 C21_2 4.7(6)
C31_2 C3_2 C22_2 C23_2 -63.7(7)
C47_2 C3_2 C22_2 C23_2 64.1(8)
C47B_2 C3_2 C22_2 C23_2 47.5(13)
C4_2 C3_2 C22_2 C23_2 -175.5(6)
C21_2 C22_2 C23_2 C24_2 1.1(9)
C3_2 C22_2 C23_2 C24_2 -178.7(6)
C22_2 C23_2 C24_2 C25_2 -0.5(10)
C22_2 C23_2 C24_2 O21_2 -175.2(5)
C22_2 C23_2 C24_2 O21B_2 179.2(14)
C23_2 C24_2 C25_2 C26_2 -0.4(10)
O21_2 C24_2 C25_2 C26_2 174.3(6)
O21B_2 C24_2 C25_2 C26_2 179.8(14)
C24_2 C25_2 C26_2 C21_2 0.7(10)
C22_2 C21_2 C26_2 C25_2 -0.1(10)
C2_2 C21_2 C26_2 C25_2 -176.7(6)
C23_2 C24_2 O21_2 S2_2 -72.1(8)
C25_2 C24_2 O21_2 S2_2 112.9(7)
O22_2 S2_2 O21_2 C24_2 16.1(8)
O23_2 S2_2 O21_2 C24_2 155.2(5)
C28_2 S2_2 O21_2 C24_2 -96.5(6)
O22_2 S2_2 C28_2 F21_2 62.6(7)
O23_2 S2_2 C28_2 F21_2 -71.0(7)
O21_2 S2_2 C28_2 F21_2 179.2(6)
O22_2 S2_2 C28_2 F22_2 -178.1(6)
O23_2 S2_2 C28_2 F22_2 48.3(7)
O21_2 S2_2 C28_2 F22_2 -61.5(6)
O22_2 S2_2 C28_2 F23_2 -58.8(7)
O23_2 S2_2 C28_2 F23_2 167.5(6)
O21_2 S2_2 C28_2 F23_2 57.8(7)
C22_2 C3_2 C31_2 C32_2 -105.7(5)
C47_2 C3_2 C31_2 C32_2 135.7(7)
C47B_2 C3_2 C31_2 C32_2 128.6(11)
C4_2 C3_2 C31_2 C32_2 5.5(6)
C22_2 C3_2 C31_2 C36_2 72.5(7)
C47_2 C3_2 C31_2 C36_2 -46.0(9)
C47B_2 C3_2 C31_2 C36_2 -53.1(12)
C4_2 C3_2 C31_2 C36_2 -176.3(5)
C36_2 C31_2 C32_2 C33_2 0.7(8)
C3_2 C31_2 C32_2 C33_2 179.1(5)
C36_2 C31_2 C32_2 C1_2 -179.2(5)
C3_2 C31_2 C32_2 C1_2 -0.9(6)
C11_2 C1_2 C32_2 C31_2 108.0(5)
C41_2 C1_2 C32_2 C31_2 -131.8(5)
C4_2 C1_2 C32_2 C31_2 -4.1(6)
C11_2 C1_2 C32_2 C33_2 -72.0(7)
C41_2 C1_2 C32_2 C33_2 48.3(7)
C4_2 C1_2 C32_2 C33_2 175.9(5)
C31_2 C32_2 C33_2 C34_2 -2.2(8)
C1_2 C32_2 C33_2 C34_2 177.8(5)
C32_2 C33_2 C34_2 C35_2 2.8(9)
C32_2 C33_2 C34_2 O31_2 177.4(5)
C33_2 C34_2 C35_2 C36_2 -1.9(10)
O31_2 C34_2 C35_2 C36_2 -176.4(5)
C32_2 C31_2 C36_2 C35_2 0.2(9)
C3_2 C31_2 C36_2 C35_2 -177.9(6)
C34_2 C35_2 C36_2 C31_2 0.4(9)
C35_2 C34_2 O31_2 S3_2 -73.4(7)
C33_2 C34_2 O31_2 S3_2 111.8(6)
O32_2 S3_2 O31_2 C34_2 21.2(6)
O33_2 S3_2 O31_2 C34_2 158.1(5)
C38_2 S3_2 O31_2 C34_2 -92.0(5)
O32_2 S3_2 C38_2 F32_2 -171.7(7)
O33_2 S3_2 C38_2 F32_2 56.6(8)
O31_2 S3_2 C38_2 F32_2 -54.4(8)
O32_2 S3_2 C38_2 F31_2 61.1(8)
O33_2 S3_2 C38_2 F31_2 -70.6(8)
O31_2 S3_2 C38_2 F31_2 178.4(7)
O32_2 S3_2 C38_2 F33_2 -57.6(8)
O33_2 S3_2 C38_2 F33_2 170.8(7)
O31_2 S3_2 C38_2 F33_2 59.7(8)
C11_2 C1_2 C41_2 C42_2 -44.7(7)
C32_2 C1_2 C41_2 C42_2 -166.9(5)
C4_2 C1_2 C41_2 C42_2 73.8(7)
C1_2 C41_2 C42_2 C43_2 178.2(6)
C12_2 C2_2 C44_2 C45_2 -164.9(6)
C21_2 C2_2 C44_2 C45_2 -45.1(8)
C4_2 C2_2 C44_2 C45_2 75.1(7)
C2_2 C44_2 C45_2 C46_2 -159.6(6)
C22_2 C3_2 C47_2 C48_2 -166.1(8)
C31_2 C3_2 C47_2 C48_2 -43.9(12)
C4_2 C3_2 C47_2 C48_2 81.4(10)
C3_2 C47_2 C48_2 C49_2 -166.4(10)
C22_2 C3_2 C47B_2 C48B_2 48(2)
C31_2 C3_2 C47B_2 C48B_2 166.6(19)
C4_2 C3_2 C47B_2 C48B_2 -82(2)
C3_2 C47B_2 C48B_2 C49B_2 173(2)
C13_2 C14_2 O11B_2 S1B_2 97.3(15)
C15_2 C14_2 O11B_2 S1B_2 -85.0(15)
O12B_2 S1B_2 O11B_2 C14_2 140.6(16)
O13B_2 S1B_2 O11B_2 C14_2 5(2)
C18B_2 S1B_2 O11B_2 C14_2 -108.9(15)
O12B_2 S1B_2 C18B_2 F13B_2 54.7(16)
O13B_2 S1B_2 C18B_2 F13B_2 -175.5(14)
O11B_2 S1B_2 C18B_2 F13B_2 -58.0(13)
O12B_2 S1B_2 C18B_2 F11B_2 -63.2(15)
O13B_2 S1B_2 C18B_2 F11B_2 66.5(14)
O11B_2 S1B_2 C18B_2 F11B_2 -176.0(11)
O12B_2 S1B_2 C18B_2 F12B_2 176.0(16)
O13B_2 S1B_2 C18B_2 F12B_2 -54.2(17)
O11B_2 S1B_2 C18B_2 F12B_2 63.3(15)
C23_2 C24_2 O21B_2 S2B_2 -113(2)
C25_2 C24_2 O21B_2 S2B_2 67(3)
O22B_2 S2B_2 O21B_2 C24_2 -148(3)
O23B_2 S2B_2 O21B_2 C24_2 -12(4)
C28B_2 S2B_2 O21B_2 C24_2 99(3)
O22B_2 S2B_2 C28B_2 F23B_2 69(3)
O23B_2 S2B_2 C28B_2 F23B_2 -64(3)
O21B_2 S2B_2 C28B_2 F23B_2 -176(2)
O22B_2 S2B_2 C28B_2 F22B_2 -53(3)
O23B_2 S2B_2 C28B_2 F22B_2 174(3)
O21B_2 S2B_2 C28B_2 F22B_2 62(2)
O22B_2 S2B_2 C28B_2 F21B_2 -171(3)
O23B_2 S2B_2 C28B_2 F21B_2 56(3)
O21B_2 S2B_2 C28B_2 F21B_2 -56(3)
